data_4135126
loop_
_publ_author_name
'Lee, Sanghwa'
'Bootharaju, Megalamane S.'
'Deng, Guocheng'
'Malola, Sami'
'Baek, Woonhyuk'
'H\"akkinen, Hannu'
'Zheng, Nanfeng'
'Hyeon, Taeghwan'

_publ_section_title
;
 [Cu32(PET)24H8Cl2](PPh4)2: A Copper Hydride Nanocluster with a Bisquare
 Antiprismatic Core.
;
_journal_name_full 'Journal of the American Chemical Society'
_journal_paper_doi 10.1021/jacs.0c06577
_journal_year 2020
_chemical_formula_moiety 'C192 H224 Cl2 Cu32 S24, 2(C24 H20 P)'
_chemical_formula_sum 'C240 H264 Cl2 Cu32 P2 S24'
_chemical_formula_weight 6084.06
_space_group_crystal_system triclinic
_space_group_IT_number 2
_space_group_name_Hall '-P 1'
_space_group_name_H-M_alt 'P -1'
_atom_sites_solution_hydrogens mixed
_audit_creation_date 2020-05-27
_audit_creation_method
;
Olex2 1.2
(compiled 2017.03.28 svn.r3405 for OlexSys, GUI svn.r5337)
;
_cell_angle_alpha 116.547(4)
_cell_angle_beta 103.456(3)
_cell_angle_gamma 104.134(4)
_cell_formula_units_Z 1
_cell_length_a 18.5763(7)
_cell_length_b 19.8786(8)
_cell_length_c 20.7652(7)
_cell_measurement_reflns_used 9634
_cell_measurement_temperature 100.01(10)
_cell_measurement_theta_max 64.6470
_cell_measurement_theta_min 4.3670
_cell_volume 6113.7(6)
_computing_cell_refinement 'CrysAlisPro 1.171.39.46e (Rigaku OD, 2018)'
_computing_data_collection 'CrysAlisPro 1.171.39.46e (Rigaku OD, 2018)'
_computing_data_reduction 'CrysAlisPro 1.171.39.46e (Rigaku OD, 2018)'
_computing_molecular_graphics 'Olex2 (Dolomanov et al., 2009)'
_computing_publication_material 'Olex2 (Dolomanov et al., 2009)'
_computing_structure_refinement 'ShelXL (Sheldrick, 2015)'
_diffrn_ambient_environment N~2~
_diffrn_ambient_temperature 100.01(10)
_diffrn_detector 'CCD plate'
_diffrn_detector_area_resol_mean 10.4741
_diffrn_detector_type Atlas
_diffrn_measured_fraction_theta_full 0.783
_diffrn_measured_fraction_theta_max 0.954
_diffrn_measurement_details
;
List of Runs (angles in degrees, time in seconds):

  # Type    Start    End  Width  t~exp~   \w     \q     \k     \f   Frames
--------------------------------------------------------------------------
  1  \w   -107.00 -68.00   1.00    6.00    --  -41.13-134.00 146.00   39
  2  \w   -113.00 -17.00   1.00    6.00    --  -41.13 -57.00  30.00   96
  3  \w    -67.00  25.00   1.00    6.00    --  -41.13  57.00-180.00   92
  4  \w     39.00  83.00   1.00    6.00    --   41.13-135.00 -33.00   44
  5  \w     56.00 111.00   1.00   15.00    --   89.91-125.00  30.00   55
  6  \w     92.00 117.00   1.00   15.00    --   89.91-125.00 -90.00   25
  7  \w     75.00 164.00   1.00   15.00    --   89.91  30.00 120.00   89
  8  \w     72.00 135.00   1.00   15.00    --   89.91  30.00-150.00   63
  9  \w     38.00 114.00   1.00   15.00    --   89.91 -30.00 150.00   76
 10  \w     45.00 106.00   1.00   15.00    --   89.91-125.00 150.00   61
 11  \w    108.00 162.00   1.00   15.00    --   89.91 125.00  60.00   54
 12  \w     15.00 106.00   1.00   15.00    --   89.91 -30.00 -60.00   91
 13  \w    125.00 150.00   1.00   15.00    --   89.91 125.00 150.00   25
 14  \w     94.00 163.00   1.00   15.00    --   89.91 125.00-180.00   69
 15  \w     12.00 124.00   1.00   15.00    --   89.91 -77.00 150.00  112
 16  \w    -91.00 -65.00   1.00    6.00    --  -41.13 125.00-150.00   26
 17  \w   -107.00 -81.00   1.00    6.00    --  -41.13 -37.00-180.00   26
 18  \w   -111.00 -85.00   1.00    6.00    --  -41.13 -37.00 120.00   26
 19  \w     84.00 110.00   1.00   15.00    --   89.91 -94.00 -30.00   26
 20  \w    119.00 145.00   1.00   15.00    --   89.91 125.00  30.00   26
 21  \w     72.00  98.00   1.00   15.00    --   89.91-125.00-180.00   26
 22  \w     31.00  57.00   1.00   15.00    --   89.91 -94.00 -30.00   26
 23  \w    129.00 169.00   1.00   15.00    --   89.91  77.00-150.00   40
;
_diffrn_measurement_device 'four-circle diffractometer'
_diffrn_measurement_device_type 'SuperNova, Dual, Cu at home/near, Atlas'
_diffrn_measurement_method '\w scans'
_diffrn_orient_matrix_type 'CrysAlisPro convention (1999,Acta A55,543-557)'
_diffrn_orient_matrix_UB_11 -0.0748401000
_diffrn_orient_matrix_UB_12 0.0084864000
_diffrn_orient_matrix_UB_13 -0.0408072000
_diffrn_orient_matrix_UB_21 -0.0508434000
_diffrn_orient_matrix_UB_22 -0.0913947000
_diffrn_orient_matrix_UB_23 -0.0358066000
_diffrn_orient_matrix_UB_31 -0.0217268000
_diffrn_orient_matrix_UB_32 0.0226162000
_diffrn_orient_matrix_UB_33 0.0720759000
_diffrn_radiation_monochromator mirror
_diffrn_radiation_probe x-ray
_diffrn_radiation_type CuK\a
_diffrn_radiation_wavelength 1.54184
_diffrn_reflns_av_R_equivalents 0.0768
_diffrn_reflns_av_unetI/netI 0.0715
_diffrn_reflns_Laue_measured_fraction_full 0.783
_diffrn_reflns_Laue_measured_fraction_max 0.954
_diffrn_reflns_limit_h_max 16
_diffrn_reflns_limit_h_min -20
_diffrn_reflns_limit_k_max 22
_diffrn_reflns_limit_k_min -21
_diffrn_reflns_limit_l_max 23
_diffrn_reflns_limit_l_min -21
_diffrn_reflns_number 35992
_diffrn_reflns_point_group_measured_fraction_full 0.783
_diffrn_reflns_point_group_measured_fraction_max 0.954
_diffrn_reflns_theta_full 67.684
_diffrn_reflns_theta_max 59.998
_diffrn_reflns_theta_min 3.652
_diffrn_source 'micro-focus sealed X-ray tube'
_diffrn_source_type 'SuperNova (Cu) X-ray Source'
_exptl_absorpt_coefficient_mu 5.501
_exptl_absorpt_correction_T_max 1.00000
_exptl_absorpt_correction_T_min 0.61767
_exptl_absorpt_correction_type multi-scan
_exptl_absorpt_process_details
;
CrysAlisPro 1.171.39.46e (Rigaku Oxford Diffraction, 2018)
Empirical absorption correction using spherical harmonics,
 implemented in SCALE3 ABSPACK scaling algorithm.
;
_exptl_crystal_colour 'clear light red'
_exptl_crystal_colour_lustre clear
_exptl_crystal_colour_modifier light
_exptl_crystal_colour_primary red
_exptl_crystal_density_diffrn 1.653
_exptl_crystal_description block
_exptl_crystal_F_000 3080
_exptl_crystal_size_max 0.1
_exptl_crystal_size_mid 0.05
_exptl_crystal_size_min 0.05
_refine_diff_density_max 4.252
_refine_diff_density_min -1.441
_refine_diff_density_rms 0.286
_refine_ls_extinction_method none
_refine_ls_goodness_of_fit_ref 1.282
_refine_ls_hydrogen_treatment mixed
_refine_ls_matrix_type full
_refine_ls_number_parameters 1243
_refine_ls_number_reflns 17321
_refine_ls_number_restraints 880
_refine_ls_restrained_S_all 1.280
_refine_ls_R_factor_all 0.2482
_refine_ls_R_factor_gt 0.1726
_refine_ls_shift/su_max 2.601
_refine_ls_shift/su_mean 0.013
_refine_ls_structure_factor_coef Fsqd
_refine_ls_weighting_details
;
 w=1/[\s^2^(Fo^2^)+(0.4500P)^2^]
 where P=(Fo^2^+2Fc^2^)/3
;
_refine_ls_weighting_scheme calc
_refine_ls_wR_factor_gt 0.4704
_refine_ls_wR_factor_ref 0.6203
_reflns_Friedel_coverage 0.000
_reflns_number_gt 9764
_reflns_number_total 17321
_reflns_threshold_expression 'I > 2\s(I)'
_cod_data_source_file ja0c06577_si_002.cif
_cod_data_source_block Cu32
_cod_original_cell_volume 6113.6(5)
_cod_database_code 4135126
_shelxl_version_number 2013-2
_shelx_space_group_comment
;
The symmetry employed for this shelxl refinement is uniquely defined
by the following loop, which should always be used as a source of
symmetry information in preference to the above space-group names.
They are only intended as comments.
;
_reflns_odcompleteness_completeness 94.97
_reflns_odcompleteness_iscentric 1
_reflns_odcompleteness_theta 61.08
_olex2_refinement_description
;
1. Fixed Uiso
 At 1.2 times of:
  All C(H) groups, All C(H,H) groups
2. Restrained distances
 C10-C9
 1.45 with sigma of 0.01
 C10_$1-C9_$1
 1.46 with sigma of 0.01
 C83-C82
 1.55 with sigma of 0.01
 C82-C84
 2.55 with sigma of 0.01
 C88-C82
 2.55 with sigma of 0.01
 Cu8_$1-H
 2 with sigma of 0.01
 Cu14-H
 1.65 with sigma of 0.01
 Cu13-HA
 1.8 with sigma of 0.01
 Cu6_$1-H
 1.65 with sigma of 0.01
 Cu7_$1-HA
 1.8 with sigma of 0.01
 Cu6_$1-HA
 1.7 with sigma of 0.01
 Cu3_$1-HA
 2 with sigma of 0.01
 Cu6_$1-HC_$1
 2.2 with sigma of 0.01
 HC_$1-Cu6
 2.2 with sigma of 0.01
 C9-C10
 1.5 with sigma of 0.01
 Cu13_$1-H0AA_$1
 1.6 with sigma of 0.01
3. Uiso/Uaniso restraints and constraints
All non-hydrogen atoms have similar U: within 2A with sigma of 0.01 and sigma
for terminal atoms of 0.02
Uanis(C25) \\sim Ueq: with sigma of 0.01 and sigma for terminal atoms of 0.02
Uanis(S4) \\sim Ueq: with sigma of 0.01 and sigma for terminal atoms of 0.02
: with sigma of 0.01 and sigma for terminal atoms of 0.02
4. Others
 Sof(Cu1A)=1-FVAR(1)
 Sof(Cu1)=FVAR(1)
 Sof(Cu2A)=1-FVAR(2)
 Sof(Cu2)=FVAR(2)
5.a Secondary CH2 refined with riding coordinates:
 C1(H1A,H1B), C2(H2A,H2B), C9(H9A,H9B), C10(H10A,H10B), C17(H17A,H17B),
 C18(H18A,H18B), C25(H25A,H25B), C26(H26A,H26B), C41(H41A,H41B), C42(H42A,H42B),
  C49(H49A,H49B), C50(H50A,H50B), C57(H57A,H57B), C58(H58A,H58B), C65(H65A,
 H65B), C66(H66A,H66B), C73(H73A,H73B), C74(H74A,H74B), C81(H81A,H81B),
 C82(H82A,H82B), C89(H89A,H89B), C90(H90A,H90B), C97(H97A,H97B), C98(H98A,H98B)
5.b Aromatic/amide H refined with riding coordinates:
 C8(H8), C7(H7), C6(H6), C5(H5), C4(H4), C12(H12), C13(H13), C14(H14),
 C15(H15), C16(H16), C20(H20), C21(H21), C22(H22), C23(H23), C24(H24), C32(H32),
  C31(H31), C30(H30), C29(H29), C28(H28), C44(H44), C45(H45), C46(H46),
 C47(H47), C48(H48), C52(H52), C53(H53), C54(H54), C55(H55), C56(H56), C60(H60),
  C61(H61), C62(H62), C63(H63), C64(H64), C68(H68), C69(H69), C70(H70),
 C71(H71), C72(H72), C80(H80), C76(H76), C77(H77), C78(H78), C79(H79), C88(H88),
  C87(H87), C86(H86), C85(H85), C84(H84), C92(H92), C93(H93), C94(H94),
 C95(H95), C96(H96), C104(H104), C103(H103), C102(H102), C101(H101), C100(H100),
  C106(H106), C107(H107), C108(H108), C109(H109), C110(H110), C112(H112),
 C113(H113), C114(H114), C115(H115), C116(H116), C117(H117), C122(H122),
 C121(H121), C120(H120), C119(H119), C128(H128), C124(H124), C125(H125),
 C126(H126), C127(H127)
5.c Fitted hexagon refined as free rotating group:
 C8(C7,C6,C5,C4,C3), C11(C12,C13,C14,C15,C16), C20(C21,C22,C23,C24,C19),
 C27(C32,C31,C30,C29,C28), C80(C75,C76,C77,C78,C79), C83(C88,C87,C86,C85,C84),
 C91(C92,C93,C94,C95,C96), C99(C104,C103,C102,C101,C100), C106(C105,C107,C108,
 C109,C110), C111(C112,C113,C114,C115,C116), C117(C118,C122,C121,C120,C119),
 C128(C123,C124,C125,C126,C127)
;
_olex2_date_sample_data_collection 2019-10-11
_olex2_submission_special_instructions 'No special instructions were received'
_oxdiff_exptl_absorpt_empirical_details
;
Empirical correction (ABSPACK) includes:
- Absorption correction using spherical harmonics
- Frame scaling
- Detector area scaling
;
_oxdiff_exptl_absorpt_empirical_full_max 2.183
_oxdiff_exptl_absorpt_empirical_full_min 0.290

loop_
_space_group_symop_operation_xyz
'x, y, z'
'-x, -y, -z'

loop_
_atom_site_label
_atom_site_type_symbol
_atom_site_fract_x
_atom_site_fract_y
_atom_site_fract_z
_atom_site_U_iso_or_equiv
_atom_site_adp_type
_atom_site_occupancy
_atom_site_site_symmetry_order
_atom_site_calc_flag
_atom_site_refinement_flags_posn
_atom_site_refinement_flags_adp
_atom_site_refinement_flags_occupancy
_atom_site_disorder_assembly
_atom_site_disorder_group
Cu1 Cu 0.2853(8) 0.2865(10) 0.5096(6) 0.089(3) Uani 0.66(2) 1 d . U P A 1
Cu2 Cu 0.4049(4) 0.4907(5) 0.7218(6) 0.081(2) Uani 0.613(14) 1 d . U P A 1
Cu3 Cu 0.3136(3) 0.4548(3) 0.5476(3) 0.0983(14) Uani 1 1 d D U . . .
H H 0.5795(7) 0.4764(6) 0.4051(6) 0.10(9) Uiso 1 1 d D . . . .
HA H 0.6613(7) 0.5775(6) 0.5463(5) 0.06(6) Uiso 1 1 d D . . . .
Cu4 Cu 0.3025(2) 0.6133(2) 0.5987(2) 0.0703(10) Uani 1 1 d . U . . .
Cu5 Cu 0.4071(2) 0.6531(3) 0.7544(2) 0.0827(11) Uani 1 1 d . U . . .
Cu6 Cu 0.43728(19) 0.4833(2) 0.51398(18) 0.0635(9) Uani 1 1 d D U . . .
Cu7 Cu 0.34980(19) 0.3271(2) 0.41556(18) 0.0623(9) Uani 1 1 d D U . . .
Cu8 Cu 0.5262(2) 0.5274(2) 0.65082(18) 0.0636(9) Uani 1 1 d D U . . .
Cu9 Cu 0.6661(2) 0.3985(2) 0.58440(17) 0.0661(9) Uani 1 1 d . U . . .
Cu10 Cu 0.38042(19) 0.3186(2) 0.29105(17) 0.0625(9) Uani 1 1 d . U . . .
Cu11 Cu 0.51542(19) 0.38292(19) 0.49465(16) 0.0577(9) Uani 1 1 d . U . . .
Cu12 Cu 0.5298(3) 0.3519(2) 0.61211(19) 0.0769(11) Uani 1 1 d . U . . .
Cu13 Cu 0.65489(19) 0.5645(2) 0.62414(17) 0.0633(9) Uani 1 1 d D U . . .
Cu14 Cu 0.54462(18) 0.3765(2) 0.36758(17) 0.0582(9) Uani 1 1 d D U . . .
Cu15 Cu 0.8245(2) 0.6073(2) 0.6254(2) 0.0760(10) Uani 1 1 d . U . . .
Cu16 Cu 0.8092(2) 0.7643(3) 0.6418(3) 0.0870(12) Uani 1 1 d . U . . .
Cl1 Cl 0.4035(8) 0.5781(8) 0.8059(8) 0.150(3) Uani 1 1 d . U . A 1
S1 S 0.2960(6) 0.3884(7) 0.6159(6) 0.118(3) Uani 1 1 d . U . . .
S2 S 0.2123(4) 0.4868(4) 0.5056(4) 0.0738(16) Uani 1 1 d . U . . .
S3 S 0.3197(4) 0.7035(5) 0.7190(4) 0.0815(18) Uani 1 1 d . U . . .
S4 S 0.1930(6) 0.1763(7) 0.4271(6) 0.114(2) Uani 1 1 d . U . . .
S5 S 0.5059(4) 0.4471(4) 0.7022(3) 0.0711(15) Uani 1 1 d . U . . .
S6 S 0.4122(4) 0.2919(4) 0.4975(3) 0.0646(14) Uani 1 1 d . U . . .
S7 S 0.2707(4) 0.2301(4) 0.2851(4) 0.0726(16) Uani 1 1 d . U . . .
S8 S 0.4679(4) 0.2784(4) 0.2397(3) 0.0689(15) Uani 1 1 d . U . . .
S9 S 0.6076(3) 0.3405(3) 0.4501(3) 0.0574(13) Uani 1 1 d . U . . .
S10 S 0.6235(5) 0.3007(4) 0.6096(3) 0.0781(17) Uani 1 1 d . U . . .
S11 S 0.7563(3) 0.5271(4) 0.6577(3) 0.0664(14) Uani 1 1 d . U . . .
S12 S 0.9144(5) 0.7301(6) 0.6717(6) 0.102(2) Uani 1 1 d . U . . .
C1 C 0.204(3) 0.381(3) 0.637(2) 0.134(7) Uani 1 1 d . U . . .
H1A H 0.1977 0.4332 0.6551 0.161 Uiso 1 1 calc R . . . .
H1B H 0.1561 0.3371 0.5888 0.161 Uiso 1 1 calc R . . . .
C2 C 0.211(3) 0.360(3) 0.701(3) 0.157(8) Uani 1 1 d . U . . .
H2A H 0.2082 0.3033 0.6807 0.188 Uiso 1 1 calc R . . . .
H2B H 0.2628 0.3983 0.7469 0.188 Uiso 1 1 calc R . . . .
C8 C 0.089(3) 0.304(2) 0.729(2) 0.198(11) Uani 1 1 d . U . . .
H8 H 0.0901 0.2511 0.7034 0.237 Uiso 1 1 calc R . . . .
C7 C 0.038(2) 0.317(2) 0.769(2) 0.206(12) Uani 1 1 d G U . . .
H7 H 0.0046 0.2739 0.7703 0.247 Uiso 1 1 calc R . . . .
C6 C 0.036(2) 0.395(3) 0.807(2) 0.207(12) Uani 1 1 d G U . . .
H6 H 0.0017 0.4039 0.8340 0.249 Uiso 1 1 calc R . . . .
C5 C 0.085(3) 0.458(2) 0.805(2) 0.206(12) Uani 1 1 d G U . . .
H5 H 0.0843 0.5110 0.8307 0.248 Uiso 1 1 calc R . . . .
C4 C 0.136(2) 0.445(2) 0.765(2) 0.198(11) Uani 1 1 d G U . . .
H4 H 0.1698 0.4882 0.7639 0.237 Uiso 1 1 calc R . . . .
C3 C 0.138(2) 0.367(3) 0.727(2) 0.183(9) Uani 1 1 d G U . . .
C9 C 0.1363(18) 0.458(2) 0.539(2) 0.108(6) Uani 1 1 d D U . . .
H9A H 0.1216 0.4003 0.5241 0.130 Uiso 1 1 calc R . . . .
H9B H 0.1577 0.4930 0.5973 0.130 Uiso 1 1 calc R . . . .
C10 C 0.064(2) 0.469(3) 0.505(2) 0.141(8) Uani 1 1 d D U . . .
H10A H 0.0463 0.4414 0.4476 0.169 Uiso 1 1 calc R . . . .
H10B H 0.0738 0.5274 0.5286 0.169 Uiso 1 1 calc R . . . .
C11 C -0.0006(15) 0.4216(19) 0.5303(18) 0.155(8) Uani 1 1 d . U . . .
C12 C 0.0007(16) 0.4688(18) 0.6045(16) 0.175(9) Uani 1 1 d G U . . .
H12 H 0.0476 0.5166 0.6442 0.210 Uiso 1 1 calc R . . . .
C13 C -0.0667(19) 0.4460(19) 0.6205(14) 0.173(10) Uani 1 1 d G U . . .
H13 H -0.0658 0.4782 0.6712 0.207 Uiso 1 1 calc R . . . .
C14 C -0.1352(16) 0.3760(19) 0.5624(17) 0.157(9) Uani 1 1 d G U . . .
H14 H -0.1813 0.3605 0.5733 0.188 Uiso 1 1 calc R . . . .
C15 C -0.1365(14) 0.3289(17) 0.4882(15) 0.153(9) Uani 1 1 d G U . . .
H15 H -0.1834 0.2811 0.4485 0.184 Uiso 1 1 calc R . . . .
C16 C -0.0692(17) 0.3517(18) 0.4722(14) 0.148(9) Uani 1 1 d G U . . .
H16 H -0.0700 0.3194 0.4215 0.178 Uiso 1 1 calc R . . . .
C17 C 0.232(2) 0.668(2) 0.7389(19) 0.101(6) Uani 1 1 d . U . . .
H17A H 0.1828 0.6495 0.6936 0.122 Uiso 1 1 calc R . . . .
H17B H 0.2316 0.6205 0.7429 0.122 Uiso 1 1 calc R . . . .
C18 C 0.228(2) 0.729(3) 0.809(2) 0.130(7) Uani 1 1 d . U . . .
H18A H 0.2216 0.7733 0.8023 0.156 Uiso 1 1 calc R . . . .
H18B H 0.2803 0.7526 0.8535 0.156 Uiso 1 1 calc R . . . .
C20 C 0.1738(15) 0.6785(19) 0.8877(16) 0.166(9) Uani 1 1 d . U . . .
H20 H 0.2273 0.6926 0.9202 0.199 Uiso 1 1 calc R . . . .
C21 C 0.109(2) 0.642(2) 0.8998(17) 0.172(10) Uani 1 1 d G U . . .
H21 H 0.1174 0.6313 0.9405 0.207 Uiso 1 1 calc R . . . .
C22 C 0.0304(17) 0.6215(19) 0.8522(19) 0.170(10) Uani 1 1 d G U . . .
H22 H -0.0143 0.5966 0.8605 0.204 Uiso 1 1 calc R . . . .
C23 C 0.0175(15) 0.637(2) 0.7926(17) 0.163(10) Uani 1 1 d G U . . .
H23 H -0.0360 0.6231 0.7601 0.196 Uiso 1 1 calc R . . . .
C24 C 0.0827(19) 0.6736(19) 0.7806(16) 0.148(9) Uani 1 1 d G U . . .
H24 H 0.0739 0.6844 0.7398 0.177 Uiso 1 1 calc R . . . .
C19 C 0.1609(16) 0.6942(17) 0.8281(17) 0.143(7) Uani 1 1 d G U . . .
C25 C 0.096(3) 0.164(3) 0.438(3) 0.133(6) Uani 1 1 d . U . . .
H25A H 0.0853 0.2125 0.4454 0.159 Uiso 1 1 calc R . . . .
H25B H 0.0531 0.1153 0.3883 0.159 Uiso 1 1 calc R . . . .
C26 C 0.093(3) 0.153(3) 0.505(3) 0.133(7) Uani 1 1 d . U . . .
H26A H 0.1359 0.2016 0.5553 0.159 Uiso 1 1 calc R . . . .
H26B H 0.1037 0.1041 0.4979 0.159 Uiso 1 1 calc R . . . .
C27 C 0.0093(15) 0.143(2) 0.5089(18) 0.143(7) Uani 1 1 d . U . . .
C32 C -0.0364(19) 0.062(2) 0.4830(17) 0.144(8) Uani 1 1 d G U . . .
H32 H -0.0152 0.0218 0.4646 0.173 Uiso 1 1 calc R . . . .
C31 C -0.1130(18) 0.0412(18) 0.4840(17) 0.148(8) Uani 1 1 d G U . . .
H31 H -0.1442 -0.0139 0.4662 0.178 Uiso 1 1 calc R . . . .
C30 C -0.1440(15) 0.101(2) 0.5109(18) 0.154(9) Uani 1 1 d G U . . .
H30 H -0.1963 0.0862 0.5115 0.184 Uiso 1 1 calc R . . . .
C29 C -0.098(2) 0.181(2) 0.5368(18) 0.161(9) Uani 1 1 d G U . . .
H29 H -0.1195 0.2220 0.5552 0.193 Uiso 1 1 calc R . . . .
C28 C -0.022(2) 0.2026(17) 0.5358(18) 0.160(9) Uani 1 1 d G U . . .
H28 H 0.0095 0.2577 0.5535 0.192 Uiso 1 1 calc R . . . .
C41 C 0.3860(15) 0.1810(15) 0.4423(14) 0.067(4) Uani 1 1 d . U . . .
H41A H 0.3300 0.1524 0.4024 0.080 Uiso 1 1 calc R . . . .
H41B H 0.4225 0.1694 0.4147 0.080 Uiso 1 1 calc R . . . .
C42 C 0.3928(17) 0.1494(16) 0.4945(16) 0.080(5) Uani 1 1 d . U . . .
H42A H 0.3622 0.1681 0.5272 0.096 Uiso 1 1 calc R . . . .
H42B H 0.4503 0.1737 0.5301 0.096 Uiso 1 1 calc R . . . .
C43 C 0.3629(18) 0.0583(18) 0.4535(17) 0.083(5) Uani 1 1 d . U . . .
C44 C 0.4203(19) 0.023(2) 0.4398(19) 0.099(6) Uani 1 1 d . U . . .
H44 H 0.4750 0.0582 0.4582 0.119 Uiso 1 1 calc R . . . .
C45 C 0.399(2) -0.058(2) 0.402(2) 0.106(6) Uani 1 1 d . U . . .
H45 H 0.4392 -0.0802 0.3959 0.127 Uiso 1 1 calc R . . . .
C46 C 0.321(2) -0.109(2) 0.372(2) 0.107(6) Uani 1 1 d . U . . .
H46 H 0.3064 -0.1670 0.3448 0.129 Uiso 1 1 calc R . . . .
C47 C 0.265(2) -0.081(2) 0.3793(19) 0.099(6) Uani 1 1 d . U . . .
H47 H 0.2100 -0.1186 0.3559 0.118 Uiso 1 1 calc R . . . .
C48 C 0.2855(18) 0.0031(18) 0.4216(17) 0.082(5) Uani 1 1 d . U . . .
H48 H 0.2442 0.0226 0.4283 0.099 Uiso 1 1 calc R . . . .
C49 C 0.2821(17) 0.1340(17) 0.2481(16) 0.085(5) Uani 1 1 d . U . . .
H49A H 0.2949 0.1219 0.2014 0.102 Uiso 1 1 calc R . . . .
H49B H 0.3289 0.1407 0.2883 0.102 Uiso 1 1 calc R . . . .
C50 C 0.2101(19) 0.0615(18) 0.2259(19) 0.099(6) Uani 1 1 d . U . . .
H50A H 0.2033 0.0694 0.2743 0.119 Uiso 1 1 calc R . . . .
H50B H 0.1615 0.0609 0.1931 0.119 Uiso 1 1 calc R . . . .
C51 C 0.213(2) -0.020(2) 0.183(2) 0.112(6) Uani 1 1 d . U . . .
C52 C 0.267(2) -0.039(2) 0.225(2) 0.119(7) Uani 1 1 d . U . . .
H52 H 0.2992 -0.0014 0.2793 0.142 Uiso 1 1 calc R . . . .
C53 C 0.273(2) -0.123(2) 0.181(2) 0.129(8) Uani 1 1 d . U . . .
H53 H 0.3056 -0.1406 0.2075 0.155 Uiso 1 1 calc R . . . .
C54 C 0.228(3) -0.169(3) 0.102(3) 0.137(8) Uani 1 1 d . U . . .
H54 H 0.2352 -0.2184 0.0722 0.164 Uiso 1 1 calc R . . . .
C55 C 0.173(2) -0.071(2) 0.100(2) 0.124(8) Uani 1 1 d . U . . .
H55 H 0.1465 -0.0527 0.0704 0.148 Uiso 1 1 calc R . . . .
C56 C 0.175(3) -0.152(2) 0.061(3) 0.138(9) Uani 1 1 d . U . . .
H56 H 0.1387 -0.1923 0.0086 0.165 Uiso 1 1 calc R . . . .
C57 C 0.4710(15) 0.1783(15) 0.2152(12) 0.067(4) Uani 1 1 d . U . . .
H57A H 0.5259 0.1860 0.2439 0.080 Uiso 1 1 calc R . . . .
H57B H 0.4327 0.1507 0.2305 0.080 Uiso 1 1 calc R . . . .
C58 C 0.4478(17) 0.1257(17) 0.1267(13) 0.078(5) Uani 1 1 d . U . . .
H58A H 0.3906 0.1133 0.0989 0.093 Uiso 1 1 calc R . . . .
H58B H 0.4815 0.1574 0.1110 0.093 Uiso 1 1 calc R . . . .
C59 C 0.4584(18) 0.0477(19) 0.1025(14) 0.083(5) Uani 1 1 d . U . . .
C60 C 0.531(2) 0.041(2) 0.0978(15) 0.091(5) Uani 1 1 d . U . . .
H60 H 0.5757 0.0877 0.1118 0.109 Uiso 1 1 calc R . . . .
C61 C 0.538(2) -0.035(2) 0.0723(15) 0.095(6) Uani 1 1 d . U . . .
H61 H 0.5859 -0.0411 0.0665 0.114 Uiso 1 1 calc R . . . .
C62 C 0.477(2) -0.098(2) 0.0570(16) 0.096(6) Uani 1 1 d . U . . .
H62 H 0.4838 -0.1478 0.0405 0.115 Uiso 1 1 calc R . . . .
C63 C 0.406(2) -0.099(2) 0.0617(17) 0.102(6) Uani 1 1 d . U . . .
H63 H 0.3643 -0.1475 0.0492 0.122 Uiso 1 1 calc R . . . .
C64 C 0.397(2) -0.022(2) 0.0874(15) 0.094(6) Uani 1 1 d . U . . .
H64 H 0.3494 -0.0179 0.0942 0.113 Uiso 1 1 calc R . . . .
C65 C 0.5687(14) 0.2261(14) 0.4087(12) 0.061(4) Uani 1 1 d . U . . .
H65A H 0.5515 0.2142 0.4455 0.073 Uiso 1 1 calc R . . . .
H65B H 0.5217 0.1963 0.3582 0.073 Uiso 1 1 calc R . . . .
C66 C 0.6363(15) 0.1985(15) 0.3967(13) 0.069(4) Uani 1 1 d . U . . .
H66A H 0.6498 0.2051 0.3559 0.083 Uiso 1 1 calc R . . . .
H66B H 0.6852 0.2319 0.4460 0.083 Uiso 1 1 calc R . . . .
C67 C 0.6074(17) 0.1091(16) 0.3715(14) 0.077(4) Uani 1 1 d . U . . .
C68 C 0.6352(19) 0.0886(19) 0.4243(16) 0.093(6) Uani 1 1 d . U . . .
H68 H 0.6709 0.1315 0.4764 0.112 Uiso 1 1 calc R . . . .
C69 C 0.615(2) 0.0117(18) 0.4061(16) 0.096(6) Uani 1 1 d . U . . .
H69 H 0.6341 -0.0006 0.4443 0.115 Uiso 1 1 calc R . . . .
C70 C 0.562(2) -0.053(2) 0.3264(18) 0.107(6) Uani 1 1 d . U . . .
H70 H 0.5508 -0.1082 0.3106 0.128 Uiso 1 1 calc R . . . .
C71 C 0.527(2) -0.0350(19) 0.2719(17) 0.097(6) Uani 1 1 d . U . . .
H71 H 0.4871 -0.0766 0.2210 0.117 Uiso 1 1 calc R . . . .
C72 C 0.5525(18) 0.0441(17) 0.2965(15) 0.084(5) Uani 1 1 d . U . . .
H72 H 0.5319 0.0577 0.2597 0.100 Uiso 1 1 calc R . . . .
C73 C 0.6883(18) 0.3404(19) 0.7105(15) 0.088(5) Uani 1 1 d . U . . .
H73A H 0.6868 0.3934 0.7457 0.105 Uiso 1 1 calc R . . . .
H73B H 0.6664 0.3016 0.7256 0.105 Uiso 1 1 calc R . . . .
C74 C 0.774(2) 0.353(2) 0.7224(18) 0.102(6) Uani 1 1 d . U . . .
H74A H 0.7982 0.3959 0.7129 0.122 Uiso 1 1 calc R . . . .
H74B H 0.7757 0.3012 0.6840 0.122 Uiso 1 1 calc R . . . .
C80 C 0.8474(18) 0.4569(15) 0.8692(16) 0.143(8) Uani 1 1 d . U . . .
H80 H 0.8342 0.4963 0.8606 0.172 Uiso 1 1 calc R . . . .
C75 C 0.8242(16) 0.3780(17) 0.8061(12) 0.118(6) Uani 1 1 d G U . . .
C76 C 0.8435(17) 0.3203(13) 0.8186(13) 0.131(7) Uani 1 1 d G U . . .
H76 H 0.8276 0.2664 0.7755 0.158 Uiso 1 1 calc R . . . .
C77 C 0.8861(18) 0.3416(17) 0.8942(16) 0.142(8) Uani 1 1 d G U . . .
H77 H 0.8993 0.3022 0.9027 0.171 Uiso 1 1 calc R . . . .
C78 C 0.9093(17) 0.4205(19) 0.9572(11) 0.152(9) Uani 1 1 d G U . . .
H78 H 0.9385 0.4351 1.0089 0.182 Uiso 1 1 calc R . . . .
C79 C 0.8900(18) 0.4782(15) 0.9447(13) 0.157(9) Uani 1 1 d G U . . .
H79 H 0.9059 0.5321 0.9878 0.189 Uiso 1 1 calc R . . . .
C81 C 0.583(2) 0.507(2) 0.8022(17) 0.098(6) Uani 1 1 d . U . . .
H81A H 0.6378 0.5116 0.8024 0.118 Uiso 1 1 calc R . . . .
H81B H 0.5844 0.5626 0.8324 0.118 Uiso 1 1 calc R . . . .
C82 C 0.550(2) 0.449(3) 0.8364(13) 0.143(8) Uani 1 1 d D U . . .
H82A H 0.4925 0.4369 0.8260 0.172 Uiso 1 1 calc R . . . .
H82B H 0.5553 0.3957 0.8081 0.172 Uiso 1 1 calc R . . . .
C83 C 0.5986(18) 0.491(2) 0.9255(13) 0.185(9) Uani 1 1 d D U . . .
C88 C 0.5669(18) 0.531(2) 0.9784(16) 0.202(11) Uani 1 1 d DG U . . .
H88 H 0.5144 0.5294 0.9598 0.243 Uiso 1 1 calc R . . . .
C87 C 0.612(2) 0.573(3) 1.0584(15) 0.211(12) Uani 1 1 d G U . . .
H87 H 0.5902 0.5999 1.0946 0.254 Uiso 1 1 calc R . . . .
C86 C 0.689(2) 0.575(3) 1.0856(13) 0.219(12) Uani 1 1 d G U . . .
H86 H 0.7195 0.6033 1.1403 0.263 Uiso 1 1 calc R . . . .
C85 C 0.7205(19) 0.535(3) 1.0327(19) 0.220(12) Uani 1 1 d G U . . .
H85 H 0.7729 0.5362 1.0513 0.265 Uiso 1 1 calc R . . . .
C84 C 0.6754(18) 0.493(2) 0.9527(17) 0.206(11) Uani 1 1 d DG U . . .
H84 H 0.6971 0.4657 0.9165 0.248 Uiso 1 1 calc R . . . .
C89 C 0.7847(16) 0.5666(16) 0.7621(13) 0.076(5) Uani 1 1 d . U . . .
H89A H 0.7354 0.5457 0.7699 0.091 Uiso 1 1 calc R . . . .
H89B H 0.8220 0.5432 0.7772 0.091 Uiso 1 1 calc R . . . .
C90 C 0.8231(19) 0.6559(19) 0.8160(16) 0.096(6) Uani 1 1 d . U . . .
H90A H 0.7835 0.6794 0.8067 0.115 Uiso 1 1 calc R . . . .
H90B H 0.8687 0.6784 0.8046 0.115 Uiso 1 1 calc R . . . .
C91 C 0.8537(15) 0.6820(17) 0.9005(10) 0.125(7) Uani 1 1 d . U . . .
C92 C 0.9352(15) 0.7309(18) 0.9474(13) 0.138(8) Uani 1 1 d G U . . .
H92 H 0.9707 0.7467 0.9257 0.165 Uiso 1 1 calc R . . . .
C93 C 0.9646(13) 0.7566(18) 1.0261(13) 0.151(9) Uani 1 1 d G U . . .
H93 H 1.0202 0.7900 1.0582 0.181 Uiso 1 1 calc R . . . .
C94 C 0.9125(17) 0.7335(19) 1.0579(10) 0.163(9) Uani 1 1 d G U . . .
H94 H 0.9326 0.7511 1.1117 0.195 Uiso 1 1 calc R . . . .
C95 C 0.8311(17) 0.6846(19) 1.0110(14) 0.168(9) Uani 1 1 d G U . . .
H95 H 0.7955 0.6687 1.0327 0.202 Uiso 1 1 calc R . . . .
C96 C 0.8017(12) 0.6588(18) 0.9322(13) 0.156(9) Uani 1 1 d G U . . .
H96 H 0.7460 0.6254 0.9002 0.188 Uiso 1 1 calc R . . . .
C97 C 0.962(2) 0.801(2) 0.780(2) 0.111(6) Uani 1 1 d . U . . .
H97A H 0.9200 0.8079 0.8013 0.133 Uiso 1 1 calc R . . . .
H97B H 0.9948 0.7804 0.8044 0.133 Uiso 1 1 calc R . . . .
C98 C 1.013(2) 0.879(3) 0.792(2) 0.130(7) Uani 1 1 d . U . . .
H98A H 0.9771 0.9028 0.7748 0.156 Uiso 1 1 calc R . . . .
H98B H 1.0445 0.8680 0.7597 0.156 Uiso 1 1 calc R . . . .
C99 C 1.0691(17) 0.9413(18) 0.8758(15) 0.148(8) Uani 1 1 d . U . . .
C104 C 1.0444(14) 0.997(2) 0.925(2) 0.159(9) Uani 1 1 d G U . . .
H104 H 0.9906 0.9922 0.9072 0.190 Uiso 1 1 calc R . . . .
C103 C 1.098(2) 1.0582(19) 1.0013(19) 0.172(10) Uani 1 1 d G U . . .
H103 H 1.0816 1.0960 1.0351 0.206 Uiso 1 1 calc R . . . .
C102 C 1.1772(19) 1.0645(19) 1.0277(15) 0.177(10) Uani 1 1 d G U . . .
H102 H 1.2142 1.1067 1.0796 0.213 Uiso 1 1 calc R . . . .
C101 C 1.2019(14) 1.009(2) 0.978(2) 0.175(10) Uani 1 1 d G U . . .
H101 H 1.2558 1.0136 0.9962 0.210 Uiso 1 1 calc R . . . .
C100 C 1.148(2) 0.948(2) 0.9022(19) 0.169(9) Uani 1 1 d G U . . .
H100 H 1.1648 0.9098 0.8683 0.202 Uiso 1 1 calc R . . . .
P1 P -0.2155(6) -0.1103(7) 0.2113(5) 0.109(2) Uani 1 1 d . U . . .
C106 C -0.0770(14) -0.1239(17) 0.2852(14) 0.122(7) Uani 1 1 d . U . . .
H106 H -0.1084 -0.1453 0.3071 0.146 Uiso 1 1 calc R . . . .
C105 C -0.1116(11) -0.1035(16) 0.2334(13) 0.112(5) Uani 1 1 d G U . . .
C107 C -0.0656(15) -0.0722(16) 0.2014(13) 0.121(6) Uani 1 1 d G U . . .
H107 H -0.0892 -0.0583 0.1660 0.145 Uiso 1 1 calc R . . . .
C108 C 0.0150(14) -0.0613(16) 0.2213(14) 0.126(7) Uani 1 1 d G U . . .
H108 H 0.0464 -0.0399 0.1994 0.151 Uiso 1 1 calc R . . . .
C109 C 0.0496(11) -0.0817(17) 0.2731(14) 0.130(7) Uani 1 1 d G U . . .
H109 H 0.1047 -0.0743 0.2867 0.156 Uiso 1 1 calc R . . . .
C110 C 0.0036(15) -0.1130(18) 0.3051(14) 0.131(7) Uani 1 1 d G U . . .
H110 H 0.0273 -0.1270 0.3405 0.157 Uiso 1 1 calc R . . . .
C111 C -0.2788(18) -0.179(2) 0.1076(11) 0.132(6) Uani 1 1 d . U . . .
C112 C -0.3624(19) -0.208(2) 0.0826(15) 0.161(8) Uani 1 1 d G U . . .
H112 H -0.3866 -0.2012 0.1194 0.193 Uiso 1 1 calc R . . . .
C113 C -0.4105(15) -0.246(2) 0.0037(17) 0.170(9) Uani 1 1 d G U . . .
H113 H -0.4676 -0.2654 -0.0134 0.204 Uiso 1 1 calc R . . . .
C114 C -0.375(2) -0.256(2) -0.0501(12) 0.169(9) Uani 1 1 d G U . . .
H114 H -0.4079 -0.2817 -0.1040 0.203 Uiso 1 1 calc R . . . .
C115 C -0.291(2) -0.227(2) -0.0251(14) 0.169(9) Uani 1 1 d G U . . .
H115 H -0.2672 -0.2338 -0.0619 0.202 Uiso 1 1 calc R . . . .
C116 C -0.2434(15) -0.189(2) 0.0538(16) 0.157(8) Uani 1 1 d G U . . .
H116 H -0.1863 -0.1695 0.0709 0.188 Uiso 1 1 calc R . . . .
C117 C -0.2874(19) -0.2423(17) 0.2260(13) 0.140(8) Uani 1 1 d . U . . .
H117 H -0.2784 -0.2756 0.1813 0.168 Uiso 1 1 calc R . . . .
C118 C -0.2675(17) -0.1595(17) 0.2537(13) 0.119(6) Uani 1 1 d G U . . .
C122 C -0.2805(18) -0.1107(14) 0.3191(13) 0.130(7) Uani 1 1 d G U . . .
H122 H -0.2669 -0.0542 0.3381 0.156 Uiso 1 1 calc R . . . .
C121 C -0.3135(18) -0.1447(16) 0.3566(12) 0.142(8) Uani 1 1 d G U . . .
H121 H -0.3225 -0.1114 0.4013 0.170 Uiso 1 1 calc R . . . .
C120 C -0.3334(18) -0.2275(17) 0.3289(15) 0.141(8) Uani 1 1 d G U . . .
H120 H -0.3560 -0.2508 0.3545 0.169 Uiso 1 1 calc R . . . .
C119 C -0.320(2) -0.2763(14) 0.2635(15) 0.152(8) Uani 1 1 d G U . . .
H119 H -0.3340 -0.3329 0.2445 0.182 Uiso 1 1 calc R . . . .
C128 C -0.1438(13) 0.0587(16) 0.3103(13) 0.117(7) Uani 1 1 d . U . . .
H128 H -0.0976 0.0513 0.3321 0.141 Uiso 1 1 calc R . . . .
C123 C -0.2130(15) -0.0090(12) 0.2500(13) 0.110(5) Uani 1 1 d G U . . .
C124 C -0.2806(12) 0.0018(13) 0.2181(12) 0.116(6) Uani 1 1 d G U . . .
H124 H -0.3279 -0.0444 0.1769 0.139 Uiso 1 1 calc R . . . .
C125 C -0.2789(12) 0.0804(15) 0.2467(13) 0.105(6) Uani 1 1 d G U . . .
H125 H -0.3251 0.0878 0.2249 0.126 Uiso 1 1 calc R . . . .
C126 C -0.2098(15) 0.1481(12) 0.3071(13) 0.112(6) Uani 1 1 d G U . . .
H126 H -0.2086 0.2018 0.3266 0.135 Uiso 1 1 calc R . . . .
C127 C -0.1422(12) 0.1372(13) 0.3389(12) 0.117(7) Uani 1 1 d G U . . .
H127 H -0.0949 0.1835 0.3802 0.141 Uiso 1 1 calc R . . . .
HC H 0.450(2) 0.406(3) 0.405(3) 0.00(3) Uiso 1 1 d D U . . .
Cu1A Cu 0.3166(15) 0.3307(18) 0.5361(14) 0.093(4) Uani 0.34(2) 1 d . U P A 2
Cu2A Cu 0.3948(6) 0.4677(7) 0.6684(8) 0.076(3) Uani 0.387(14) 1 d . U P A 2
H0AA H 0.638(6) 0.590(6) 0.702(3) 0.00(3) Uiso 1 1 d D . . . .

loop_
_atom_site_aniso_label
_atom_site_aniso_U_11
_atom_site_aniso_U_22
_atom_site_aniso_U_33
_atom_site_aniso_U_23
_atom_site_aniso_U_13
_atom_site_aniso_U_12
Cu1 0.117(6) 0.128(7) 0.081(5) 0.070(4) 0.062(4) 0.086(5)
Cu2 0.082(4) 0.109(4) 0.094(5) 0.072(4) 0.049(4) 0.051(3)
Cu3 0.121(4) 0.109(3) 0.114(3) 0.073(3) 0.062(3) 0.076(3)
Cu4 0.072(2) 0.082(2) 0.064(2) 0.0394(18) 0.0311(17) 0.0360(18)
Cu5 0.093(3) 0.099(3) 0.068(2) 0.048(2) 0.043(2) 0.041(2)
Cu6 0.068(2) 0.066(2) 0.0532(18) 0.0302(16) 0.0147(15) 0.0340(16)
Cu7 0.0648(19) 0.073(2) 0.0561(18) 0.0395(16) 0.0200(15) 0.0325(16)
Cu8 0.068(2) 0.069(2) 0.0537(18) 0.0360(16) 0.0175(15) 0.0271(16)
Cu9 0.076(2) 0.066(2) 0.0475(17) 0.0270(15) 0.0120(15) 0.0328(17)
Cu10 0.0619(19) 0.071(2) 0.0501(17) 0.0319(15) 0.0156(14) 0.0261(16)
Cu11 0.0669(19) 0.0667(19) 0.0452(16) 0.0297(14) 0.0208(14) 0.0367(16)
Cu12 0.106(3) 0.075(2) 0.0525(19) 0.0391(17) 0.0244(18) 0.038(2)
Cu13 0.0618(19) 0.074(2) 0.0520(18) 0.0335(16) 0.0155(14) 0.0308(16)
Cu14 0.0617(18) 0.070(2) 0.0442(16) 0.0307(14) 0.0194(14) 0.0304(15)
Cu15 0.070(2) 0.088(3) 0.073(2) 0.0445(19) 0.0270(18) 0.0331(19)
Cu16 0.073(2) 0.099(3) 0.103(3) 0.062(2) 0.037(2) 0.037(2)
Cl1 0.157(7) 0.159(7) 0.166(7) 0.110(6) 0.064(6) 0.066(6)
S1 0.125(5) 0.129(5) 0.107(5) 0.062(4) 0.059(4) 0.050(4)
S2 0.071(4) 0.086(4) 0.072(4) 0.046(3) 0.034(3) 0.031(3)
S3 0.086(4) 0.104(5) 0.072(4) 0.047(3) 0.046(3) 0.051(4)
S4 0.112(5) 0.151(5) 0.135(5) 0.099(4) 0.070(4) 0.072(4)
S5 0.084(4) 0.085(4) 0.058(3) 0.046(3) 0.028(3) 0.039(3)
S6 0.076(3) 0.075(4) 0.056(3) 0.039(3) 0.029(3) 0.038(3)
S7 0.064(3) 0.083(4) 0.063(3) 0.039(3) 0.020(3) 0.024(3)
S8 0.069(3) 0.086(4) 0.047(3) 0.034(3) 0.020(3) 0.032(3)
S9 0.068(3) 0.058(3) 0.041(2) 0.025(2) 0.019(2) 0.024(2)
S10 0.108(5) 0.079(4) 0.052(3) 0.039(3) 0.022(3) 0.047(4)
S11 0.063(3) 0.077(4) 0.055(3) 0.033(3) 0.014(2) 0.033(3)
S12 0.073(4) 0.126(6) 0.125(6) 0.081(5) 0.035(4) 0.044(4)
C1 0.138(10) 0.150(10) 0.112(9) 0.064(8) 0.071(8) 0.047(9)
C2 0.158(12) 0.170(12) 0.125(11) 0.070(10) 0.077(10) 0.037(11)
C8 0.184(16) 0.200(16) 0.151(14) 0.068(13) 0.082(12) 0.026(14)
C7 0.191(16) 0.205(17) 0.153(15) 0.065(14) 0.080(13) 0.027(15)
C6 0.191(17) 0.205(18) 0.155(15) 0.063(14) 0.080(13) 0.029(15)
C5 0.191(16) 0.205(17) 0.154(15) 0.064(14) 0.080(13) 0.030(15)
C4 0.186(15) 0.197(16) 0.149(14) 0.067(13) 0.080(12) 0.024(14)
C3 0.176(14) 0.189(14) 0.143(12) 0.071(12) 0.079(11) 0.029(13)
C9 0.093(8) 0.108(9) 0.098(8) 0.044(8) 0.041(8) 0.022(8)
C10 0.110(10) 0.134(11) 0.126(10) 0.043(10) 0.051(9) 0.022(10)
C11 0.117(11) 0.155(12) 0.137(11) 0.046(10) 0.061(10) 0.024(10)
C12 0.128(12) 0.168(14) 0.149(13) 0.042(12) 0.055(11) 0.021(12)
C13 0.127(13) 0.168(15) 0.148(14) 0.042(12) 0.061(12) 0.025(12)
C14 0.124(13) 0.157(15) 0.139(14) 0.047(12) 0.067(12) 0.029(12)
C15 0.126(13) 0.151(14) 0.137(13) 0.051(12) 0.067(11) 0.024(12)
C16 0.122(12) 0.148(14) 0.135(13) 0.052(11) 0.070(11) 0.023(11)
C17 0.102(8) 0.118(9) 0.093(8) 0.046(7) 0.068(7) 0.050(8)
C18 0.129(10) 0.136(11) 0.116(10) 0.051(9) 0.079(9) 0.042(10)
C20 0.161(13) 0.165(13) 0.134(13) 0.057(11) 0.087(11) 0.026(12)
C21 0.162(14) 0.171(14) 0.139(13) 0.055(12) 0.091(12) 0.024(13)
C22 0.159(14) 0.168(14) 0.144(14) 0.054(12) 0.090(12) 0.036(13)
C23 0.152(14) 0.164(14) 0.147(13) 0.058(12) 0.092(12) 0.041(13)
C24 0.147(13) 0.153(13) 0.138(12) 0.067(11) 0.095(11) 0.037(12)
C19 0.146(11) 0.149(12) 0.126(11) 0.061(10) 0.092(10) 0.035(11)
C25 0.129(8) 0.157(8) 0.136(8) 0.090(6) 0.062(6) 0.060(6)
C26 0.127(10) 0.174(11) 0.128(9) 0.094(9) 0.063(9) 0.068(9)
C27 0.131(11) 0.194(13) 0.125(10) 0.095(10) 0.058(9) 0.069(10)
C32 0.135(13) 0.202(14) 0.119(11) 0.099(12) 0.059(11) 0.067(12)
C31 0.137(13) 0.209(15) 0.119(12) 0.104(12) 0.053(11) 0.063(12)
C30 0.135(14) 0.211(16) 0.126(12) 0.103(13) 0.044(12) 0.068(13)
C29 0.137(13) 0.212(16) 0.133(12) 0.096(13) 0.043(12) 0.070(13)
C28 0.135(13) 0.208(15) 0.134(12) 0.092(12) 0.050(11) 0.066(12)
C41 0.075(7) 0.074(7) 0.067(7) 0.044(6) 0.036(6) 0.034(6)
C42 0.087(8) 0.082(8) 0.081(8) 0.051(7) 0.030(7) 0.038(7)
C43 0.090(8) 0.091(8) 0.090(8) 0.060(7) 0.031(7) 0.048(7)
C44 0.089(9) 0.101(9) 0.105(10) 0.056(9) 0.022(9) 0.049(8)
C45 0.093(10) 0.106(10) 0.111(10) 0.057(9) 0.019(9) 0.050(9)
C46 0.099(10) 0.108(10) 0.109(10) 0.063(9) 0.021(9) 0.041(9)
C47 0.098(10) 0.102(10) 0.104(10) 0.066(9) 0.032(9) 0.037(9)
C48 0.090(9) 0.095(9) 0.093(9) 0.070(8) 0.040(8) 0.042(8)
C49 0.080(8) 0.083(8) 0.074(8) 0.038(7) 0.029(7) 0.018(7)
C50 0.090(9) 0.086(9) 0.096(9) 0.041(8) 0.035(8) 0.016(8)
C51 0.102(10) 0.090(9) 0.108(10) 0.036(8) 0.044(8) 0.016(8)
C52 0.116(12) 0.096(10) 0.106(11) 0.038(9) 0.046(10) 0.016(10)
C53 0.125(12) 0.101(11) 0.113(12) 0.038(10) 0.048(10) 0.010(11)
C54 0.123(13) 0.099(11) 0.122(12) 0.028(10) 0.046(11) 0.009(11)
C55 0.110(11) 0.089(10) 0.116(11) 0.027(9) 0.042(10) 0.013(10)
C56 0.120(12) 0.097(11) 0.123(12) 0.021(10) 0.044(11) 0.010(11)
C57 0.077(7) 0.083(7) 0.047(6) 0.035(6) 0.021(6) 0.044(6)
C58 0.091(8) 0.093(8) 0.052(7) 0.040(7) 0.019(7) 0.046(7)
C59 0.101(9) 0.105(9) 0.051(7) 0.046(7) 0.020(7) 0.054(7)
C60 0.109(10) 0.114(10) 0.055(8) 0.045(8) 0.031(8) 0.056(9)
C61 0.116(11) 0.117(11) 0.059(8) 0.043(8) 0.037(8) 0.062(9)
C62 0.122(11) 0.110(11) 0.065(8) 0.047(8) 0.037(9) 0.062(9)
C63 0.120(11) 0.113(11) 0.069(9) 0.044(8) 0.034(9) 0.052(9)
C64 0.109(10) 0.107(10) 0.063(8) 0.042(8) 0.026(8) 0.052(9)
C65 0.070(7) 0.068(7) 0.046(6) 0.029(6) 0.018(6) 0.036(6)
C66 0.080(8) 0.079(8) 0.054(7) 0.038(6) 0.025(7) 0.037(7)
C67 0.097(8) 0.081(8) 0.060(7) 0.040(6) 0.032(7) 0.041(7)
C68 0.114(10) 0.085(9) 0.067(8) 0.037(8) 0.016(8) 0.046(8)
C69 0.125(11) 0.087(9) 0.071(9) 0.049(8) 0.013(8) 0.046(9)
C70 0.130(11) 0.090(10) 0.076(9) 0.036(8) 0.022(9) 0.043(9)
C71 0.120(11) 0.088(9) 0.070(9) 0.038(8) 0.028(8) 0.037(9)
C72 0.109(10) 0.085(9) 0.060(8) 0.042(7) 0.034(8) 0.035(8)
C73 0.106(8) 0.101(8) 0.064(7) 0.053(6) 0.022(7) 0.045(7)
C74 0.110(10) 0.118(10) 0.082(8) 0.064(8) 0.022(8) 0.048(9)
C80 0.132(12) 0.154(13) 0.104(11) 0.066(10) 0.015(10) 0.034(11)
C75 0.121(10) 0.135(11) 0.095(9) 0.075(8) 0.021(9) 0.042(10)
C76 0.127(12) 0.146(13) 0.106(11) 0.076(10) 0.020(10) 0.039(11)
C77 0.133(13) 0.156(14) 0.113(11) 0.080(10) 0.018(11) 0.033(12)
C78 0.135(13) 0.162(14) 0.115(12) 0.073(11) 0.015(11) 0.032(12)
C79 0.138(13) 0.163(14) 0.114(12) 0.064(11) 0.012(11) 0.030(12)
C81 0.115(9) 0.107(9) 0.069(8) 0.049(7) 0.025(8) 0.046(8)
C82 0.144(12) 0.142(11) 0.093(10) 0.039(9) 0.031(10) 0.045(10)
C83 0.170(14) 0.169(13) 0.120(12) 0.033(11) 0.023(11) 0.044(12)
C88 0.179(15) 0.179(15) 0.132(13) 0.029(13) 0.019(13) 0.046(14)
C87 0.184(16) 0.187(16) 0.136(14) 0.029(13) 0.015(14) 0.046(15)
C86 0.188(17) 0.193(16) 0.140(15) 0.027(14) 0.012(14) 0.044(15)
C85 0.191(17) 0.193(16) 0.138(14) 0.027(13) 0.010(14) 0.042(15)
C84 0.183(16) 0.184(15) 0.131(13) 0.032(13) 0.015(13) 0.040(14)
C89 0.078(8) 0.087(8) 0.054(7) 0.034(6) 0.015(6) 0.037(7)
C90 0.096(9) 0.102(10) 0.064(8) 0.032(7) 0.023(8) 0.038(8)
C91 0.115(11) 0.128(11) 0.072(8) 0.028(8) 0.023(8) 0.025(9)
C92 0.123(12) 0.141(13) 0.075(10) 0.029(10) 0.019(10) 0.019(11)
C93 0.133(14) 0.150(14) 0.080(10) 0.027(11) 0.012(10) 0.018(12)
C94 0.146(14) 0.152(14) 0.087(11) 0.027(11) 0.007(11) 0.014(12)
C95 0.147(14) 0.154(14) 0.090(11) 0.024(11) 0.012(11) 0.007(12)
C96 0.136(13) 0.147(13) 0.086(10) 0.023(10) 0.017(10) 0.010(11)
C97 0.091(9) 0.135(10) 0.128(9) 0.099(8) 0.031(8) 0.032(8)
C98 0.108(10) 0.148(12) 0.139(11) 0.103(9) 0.024(9) 0.030(9)
C99 0.118(11) 0.162(13) 0.148(12) 0.103(10) 0.015(10) 0.029(10)
C104 0.128(13) 0.169(15) 0.150(14) 0.101(12) 0.016(11) 0.020(12)
C103 0.136(14) 0.175(16) 0.157(15) 0.097(13) 0.013(12) 0.016(13)
C102 0.136(14) 0.177(16) 0.161(15) 0.093(13) 0.009(13) 0.017(13)
C101 0.131(14) 0.177(16) 0.161(15) 0.092(13) 0.009(12) 0.019(13)
C100 0.125(13) 0.175(15) 0.158(14) 0.093(12) 0.010(11) 0.023(12)
P1 0.138(6) 0.152(6) 0.071(4) 0.068(4) 0.046(4) 0.090(5)
C106 0.143(11) 0.162(11) 0.096(9) 0.084(9) 0.044(9) 0.086(10)
C105 0.137(9) 0.156(9) 0.081(7) 0.076(7) 0.046(7) 0.088(8)
C107 0.139(11) 0.159(11) 0.091(9) 0.080(9) 0.041(9) 0.076(10)
C108 0.137(12) 0.163(12) 0.099(10) 0.078(9) 0.046(10) 0.078(11)
C109 0.137(12) 0.167(13) 0.104(11) 0.078(10) 0.045(10) 0.080(11)
C110 0.143(12) 0.168(12) 0.104(10) 0.084(9) 0.043(10) 0.081(11)
C111 0.159(10) 0.168(10) 0.082(8) 0.068(8) 0.041(8) 0.087(9)
C112 0.173(12) 0.185(12) 0.095(10) 0.055(10) 0.038(10) 0.082(12)
C113 0.179(14) 0.192(14) 0.099(11) 0.053(11) 0.036(11) 0.080(13)
C114 0.183(14) 0.191(14) 0.098(11) 0.059(11) 0.037(12) 0.076(13)
C115 0.183(14) 0.191(14) 0.097(11) 0.062(11) 0.043(11) 0.064(13)
C116 0.175(12) 0.182(12) 0.095(10) 0.065(10) 0.045(10) 0.067(12)
C117 0.169(12) 0.159(12) 0.087(10) 0.059(10) 0.056(9) 0.066(11)
C118 0.157(9) 0.151(9) 0.076(7) 0.071(7) 0.052(7) 0.077(9)
C122 0.170(12) 0.154(12) 0.079(9) 0.069(9) 0.051(9) 0.068(11)
C121 0.181(13) 0.160(13) 0.082(10) 0.066(10) 0.054(10) 0.059(12)
C120 0.179(13) 0.160(13) 0.084(10) 0.065(10) 0.058(10) 0.060(12)
C119 0.176(13) 0.164(13) 0.093(10) 0.054(10) 0.058(10) 0.062(12)
C128 0.130(11) 0.149(11) 0.094(10) 0.068(9) 0.052(9) 0.073(10)
C123 0.130(9) 0.147(9) 0.086(8) 0.070(7) 0.051(7) 0.079(8)
C124 0.121(10) 0.147(11) 0.098(9) 0.063(9) 0.055(8) 0.078(9)
C125 0.113(11) 0.144(12) 0.096(10) 0.068(9) 0.063(9) 0.079(10)
C126 0.120(11) 0.146(12) 0.098(10) 0.066(9) 0.059(9) 0.077(10)
C127 0.124(11) 0.148(12) 0.100(10) 0.065(10) 0.055(9) 0.075(10)
Cu1A 0.115(7) 0.118(8) 0.094(7) 0.072(6) 0.064(5) 0.066(6)
Cu2A 0.088(5) 0.110(5) 0.080(6) 0.072(5) 0.052(4) 0.054(4)

loop_
_atom_type_symbol
_atom_type_description
_atom_type_scat_dispersion_real
_atom_type_scat_dispersion_imag
_atom_type_scat_source
C C 0.0181 0.0091 'International Tables Vol C Tables 4.2.6.8 and 6.1.1.4'
H H 0.0000 0.0000 'International Tables Vol C Tables 4.2.6.8 and 6.1.1.4'
Cl Cl 0.3639 0.7018 'International Tables Vol C Tables 4.2.6.8 and 6.1.1.4'
Cu Cu -1.9646 0.5888 'International Tables Vol C Tables 4.2.6.8 and 6.1.1.4'
P P 0.2955 0.4335 'International Tables Vol C Tables 4.2.6.8 and 6.1.1.4'
S S 0.3331 0.5567 'International Tables Vol C Tables 4.2.6.8 and 6.1.1.4'

loop_
_geom_angle_atom_site_label_1
_geom_angle_atom_site_label_2
_geom_angle_atom_site_label_3
_geom_angle
_geom_angle_site_symmetry_1
_geom_angle_site_symmetry_3
_geom_angle_publ_flag
Cu7 Cu1 Cu3 66.1(3) . . ?
Cu16 Cu1 Cu3 86.2(3) 2_666 . ?
Cu16 Cu1 Cu7 57.56(19) 2_666 . ?
S1 Cu1 Cu3 52.2(4) . . ?
S1 Cu1 Cu7 115.7(7) . . ?
S1 Cu1 Cu16 126.3(5) . 2_666 ?
S1 Cu1 S6 114.1(7) . . ?
S4 Cu1 Cu3 132.5(5) . . ?
S4 Cu1 Cu7 101.0(4) . . ?
S4 Cu1 Cu16 52.3(4) . 2_666 ?
S4 Cu1 S1 132.3(6) . . ?
S4 Cu1 S6 112.4(5) . . ?
S6 Cu1 Cu3 94.9(5) . . ?
S6 Cu1 Cu7 51.4(2) . . ?
S6 Cu1 Cu16 100.0(3) . 2_666 ?
Cl1 Cu2 Cu5 47.1(4) . . ?
Cl1 Cu2 S1 125.2(6) . . ?
Cl1 Cu2 S5 132.1(6) . . ?
S1 Cu2 Cu5 111.1(4) . . ?
S1 Cu2 S5 102.2(5) . . ?
S5 Cu2 Cu5 124.9(3) . . ?
Cu4 Cu3 Cu1 163.4(3) . . ?
Cu6 Cu3 Cu1 98.5(2) . . ?
Cu6 Cu3 Cu4 98.14(18) . . ?
S1 Cu3 Cu1 46.2(3) . . ?
S1 Cu3 Cu4 121.8(3) . . ?
S1 Cu3 Cu6 123.1(3) . . ?
S1 Cu3 Cu1A 43.0(5) . . ?
S1 Cu3 Cu2A 43.1(4) . . ?
S2 Cu3 Cu1 121.4(4) . . ?
S2 Cu3 Cu4 49.0(2) . . ?
S2 Cu3 Cu6 120.0(2) . . ?
S2 Cu3 S1 116.8(4) . . ?
S2 Cu3 Cu1A 132.2(7) . . ?
S2 Cu3 Cu2A 139.1(4) . . ?
Cu1A Cu3 Cu4 164.8(5) . . ?
Cu1A Cu3 Cu6 92.8(5) . . ?
Cu1A Cu3 Cu2A 63.8(7) . . ?
Cu2A Cu3 Cu4 105.2(3) . . ?
Cu2A Cu3 Cu6 91.3(3) . . ?
Cu3 Cu4 Cu5 82.17(16) . . ?
Cu14 Cu4 Cu3 66.56(14) 2_666 . ?
Cu14 Cu4 Cu5 57.62(12) 2_666 . ?
S2 Cu4 Cu3 49.4(2) . . ?
S2 Cu4 Cu5 122.1(2) . . ?
S2 Cu4 Cu14 112.3(2) . 2_666 ?
S2 Cu4 S9 109.3(2) . 2_666 ?
S3 Cu4 Cu3 125.5(3) . . ?
S3 Cu4 Cu5 48.7(2) . . ?
S3 Cu4 Cu14 97.0(2) . 2_666 ?
S3 Cu4 S2 134.8(3) . . ?
S3 Cu4 S9 115.7(3) . 2_666 ?
S9 Cu4 Cu3 96.4(2) 2_666 . ?
S9 Cu4 Cu5 105.11(19) 2_666 . ?
S9 Cu4 Cu14 54.24(16) 2_666 2_666 ?
Cu2 Cu5 Cu4 102.8(2) . . ?
Cu14 Cu5 Cu2 86.1(2) 2_666 . ?
Cu14 Cu5 Cu4 55.96(11) 2_666 . ?
Cl1 Cu5 Cu2 38.1(4) . . ?
Cl1 Cu5 Cu4 130.2(4) . . ?
Cl1 Cu5 Cu14 122.7(4) . 2_666 ?
Cl1 Cu5 S3 132.4(4) . . ?
Cl1 Cu5 S8 117.3(4) . 2_666 ?
S3 Cu5 Cu2 137.7(3) . . ?
S3 Cu5 Cu4 47.54(19) . . ?
S3 Cu5 Cu14 94.6(2) . 2_666 ?
S3 Cu5 S8 108.7(3) . 2_666 ?
S8 Cu5 Cu2 104.8(2) 2_666 . ?
S8 Cu5 Cu4 98.93(19) 2_666 . ?
S8 Cu5 Cu14 52.24(17) 2_666 2_666 ?
Cu3 Cu6 Cu7 75.03(16) . . ?
Cu3 Cu6 Cu11 119.00(17) . . ?
Cu3 Cu6 Cu11 117.23(16) . 2_666 ?
Cu3 Cu6 Cu13 89.88(16) . 2_666 ?
Cu3 Cu6 Cu14 72.86(15) . 2_666 ?
Cu6 Cu6 Cu3 177.7(2) 2_666 . ?
Cu6 Cu6 Cu7 107.14(19) 2_666 . ?
Cu6 Cu6 Cu8 89.28(17) 2_666 . ?
Cu6 Cu6 Cu11 61.78(15) 2_666 2_666 ?
Cu6 Cu6 Cu11 61.95(14) 2_666 . ?
Cu6 Cu6 Cu13 91.83(17) 2_666 2_666 ?
Cu6 Cu6 Cu14 104.96(19) 2_666 2_666 ?
Cu7 Cu6 Cu11 136.34(15) . 2_666 ?
Cu7 Cu6 Cu11 63.49(12) . . ?
Cu7 Cu6 Cu14 147.89(17) . 2_666 ?
Cu8 Cu6 Cu3 89.03(17) . . ?
Cu8 Cu6 Cu7 117.12(16) . . ?
Cu8 Cu6 Cu11 105.30(15) . 2_666 ?
Cu8 Cu6 Cu11 73.97(13) . . ?
Cu8 Cu6 Cu13 178.48(19) . 2_666 ?
Cu8 Cu6 Cu14 62.23(12) . 2_666 ?
Cu11 Cu6 Cu11 123.73(14) . 2_666 ?
Cu13 Cu6 Cu7 61.54(12) 2_666 . ?
Cu13 Cu6 Cu11 105.66(14) 2_666 . ?
Cu13 Cu6 Cu11 76.15(13) 2_666 2_666 ?
Cu13 Cu6 Cu14 118.42(15) 2_666 2_666 ?
Cu14 Cu6 Cu11 134.75(15) 2_666 . ?
Cu14 Cu6 Cu11 62.63(11) 2_666 2_666 ?
Cu6 Cu7 Cu1 100.8(3) . . ?
Cu6 Cu7 Cu10 96.52(14) . . ?
Cu6 Cu7 Cu11 59.73(11) . . ?
Cu6 Cu7 Cu13 58.42(12) . 2_666 ?
Cu6 Cu7 Cu16 132.68(17) . 2_666 ?
Cu6 Cu7 Cu1A 85.2(6) . . ?
Cu10 Cu7 Cu1 162.6(4) . . ?
Cu10 Cu7 Cu11 87.50(13) . . ?
Cu11 Cu7 Cu1 103.0(3) . . ?
Cu13 Cu7 Cu1 132.3(2) 2_666 . ?
Cu13 Cu7 Cu10 57.10(12) 2_666 . ?
Cu13 Cu7 Cu11 100.80(14) 2_666 . ?
Cu13 Cu7 Cu16 100.36(15) 2_666 2_666 ?
Cu13 Cu7 Cu1A 124.1(5) 2_666 . ?
Cu16 Cu7 Cu1 60.5(3) 2_666 . ?
Cu16 Cu7 Cu10 105.65(15) 2_666 . ?
Cu16 Cu7 Cu11 158.76(17) 2_666 . ?
Cu16 Cu7 Cu1A 73.0(6) 2_666 . ?
S6 Cu7 Cu1 55.2(2) . . ?
S6 Cu7 Cu6 93.2(2) . . ?
S6 Cu7 Cu10 126.2(2) . . ?
S6 Cu7 Cu11 53.44(18) . . ?
S6 Cu7 Cu13 150.5(2) . 2_666 ?
S6 Cu7 Cu16 105.6(2) . 2_666 ?
S6 Cu7 S7 121.1(3) . . ?
S6 Cu7 Cu1A 53.6(4) . . ?
S7 Cu7 Cu1 109.9(4) . . ?
S7 Cu7 Cu6 143.0(2) . . ?
S7 Cu7 Cu10 53.27(18) . . ?
S7 Cu7 Cu11 128.6(2) . . ?
S7 Cu7 Cu13 85.3(2) . 2_666 ?
S7 Cu7 Cu16 55.30(19) . 2_666 ?
S7 Cu7 Cu1A 125.1(7) . . ?
Cu1A Cu7 Cu10 178.3(7) . . ?
Cu1A Cu7 Cu11 93.4(5) . . ?
Cu6 Cu8 Cu10 102.09(15) . 2_666 ?
Cu6 Cu8 Cu13 91.09(14) . . ?
Cu6 Cu8 Cu14 60.69(12) . 2_666 ?
Cu6 Cu8 Cu2A 88.3(3) . . ?
Cu6 Cu8 H0AA 126.3(16) . . ?
Cu10 Cu8 Cu14 62.23(12) 2_666 2_666 ?
Cu10 Cu8 H0AA 45(3) 2_666 . ?
Cu13 Cu8 Cu10 58.67(12) . 2_666 ?
Cu13 Cu8 Cu14 104.74(15) . 2_666 ?
Cu13 Cu8 Cu2A 171.5(3) . . ?
Cu13 Cu8 H0AA 38.0(5) . . ?
Cu14 Cu8 H0AA 107(3) 2_666 . ?
S5 Cu8 Cu6 123.1(2) . . ?
S5 Cu8 Cu10 134.3(2) . 2_666 ?
S5 Cu8 Cu13 121.1(2) . . ?
S5 Cu8 Cu14 133.1(2) . 2_666 ?
S5 Cu8 Cu2A 53.1(3) . . ?
S5 Cu8 H0AA 103(3) . . ?
Cu2A Cu8 Cu10 129.7(3) . 2_666 ?
Cu2A Cu8 Cu14 82.3(2) . 2_666 ?
Cu2A Cu8 H0AA 144.8(10) . . ?
Cu12 Cu9 Cu11 58.70(12) . . ?
S9 Cu9 Cu11 51.54(16) . . ?
S9 Cu9 Cu12 99.87(19) . . ?
S10 Cu9 Cu11 99.9(2) . . ?
S10 Cu9 Cu12 51.5(2) . . ?
S10 Cu9 S9 108.2(2) . . ?
S11 Cu9 Cu11 112.4(2) . . ?
S11 Cu9 Cu12 120.8(2) . . ?
S11 Cu9 S9 118.1(3) . . ?
S11 Cu9 S10 133.4(3) . . ?
Cu7 Cu10 Cu14 93.64(13) . . ?
Cu7 Cu10 HC 54.0(13) . . ?
Cu8 Cu10 Cu7 102.12(14) 2_666 . ?
Cu8 Cu10 Cu14 59.55(12) 2_666 . ?
Cu8 Cu10 HC 53(2) 2_666 . ?
Cu13 Cu10 Cu7 59.97(12) 2_666 . ?
Cu13 Cu10 Cu8 59.62(13) 2_666 2_666 ?
Cu13 Cu10 Cu14 103.45(14) 2_666 . ?
Cu13 Cu10 HC 56(2) 2_666 . ?
Cu14 Cu10 HC 51.8(12) . . ?
S7 Cu10 Cu7 54.10(18) . . ?
S7 Cu10 Cu8 147.2(2) . 2_666 ?
S7 Cu10 Cu13 87.7(2) . 2_666 ?
S7 Cu10 Cu14 134.7(2) . . ?
S7 Cu10 HC 108.1(13) . . ?
S8 Cu10 Cu7 132.1(2) . . ?
S8 Cu10 Cu8 89.3(2) . 2_666 ?
S8 Cu10 Cu13 148.8(2) . 2_666 ?
S8 Cu10 Cu14 52.77(17) . . ?
S8 Cu10 S7 123.2(3) . . ?
S8 Cu10 HC 104.6(13) . . ?
Cu6 Cu11 Cu6 56.27(14) . 2_666 ?
Cu6 Cu11 Cu7 98.07(13) 2_666 . ?
Cu6 Cu11 Cu7 56.78(11) . . ?
Cu6 Cu11 Cu9 134.10(15) . . ?
Cu6 Cu11 Cu9 100.51(14) 2_666 . ?
Cu6 Cu11 Cu12 107.80(15) . . ?
Cu6 Cu11 Cu12 136.13(15) 2_666 . ?
Cu6 Cu11 Cu14 97.54(13) . . ?
Cu6 Cu11 Cu14 57.76(11) 2_666 . ?
Cu7 Cu11 Cu9 161.21(16) . . ?
Cu12 Cu11 Cu7 104.66(15) . . ?
Cu12 Cu11 Cu9 59.24(13) . . ?
Cu12 Cu11 Cu14 154.46(16) . . ?
Cu14 Cu11 Cu7 91.68(12) . . ?
Cu14 Cu11 Cu9 100.55(13) . . ?
S6 Cu11 Cu6 145.9(2) . 2_666 ?
S6 Cu11 Cu6 90.36(19) . . ?
S6 Cu11 Cu7 52.50(17) . . ?
S6 Cu11 Cu9 108.96(19) . . ?
S6 Cu11 Cu12 55.11(17) . . ?
S6 Cu11 Cu14 129.53(19) . . ?
S9 Cu11 Cu6 91.98(18) . 2_666 ?
S9 Cu11 Cu6 147.2(2) . . ?
S9 Cu11 Cu7 129.68(18) . . ?
S9 Cu11 Cu9 52.57(15) . . ?
S9 Cu11 Cu12 101.15(18) . . ?
S9 Cu11 Cu14 53.63(15) . . ?
S9 Cu11 S6 119.4(2) . . ?
Cu11 Cu12 Cu9 62.06(12) . . ?
S5 Cu12 Cu9 119.1(2) . . ?
S5 Cu12 Cu11 106.0(2) . . ?
S5 Cu12 S6 102.6(3) . . ?
S5 Cu12 S10 136.7(3) . . ?
S6 Cu12 Cu9 110.1(2) . . ?
S6 Cu12 Cu11 53.47(17) . . ?
S10 Cu12 Cu9 52.2(2) . . ?
S10 Cu12 Cu11 103.3(2) . . ?
S10 Cu12 S6 120.5(3) . . ?
HA Cu13 H0AA 152(4) . . ?
Cu6 Cu13 HA 41.4(3) 2_666 . ?
Cu6 Cu13 Cu7 60.04(12) 2_666 2_666 ?
Cu6 Cu13 Cu8 87.77(14) 2_666 . ?
Cu6 Cu13 Cu10 101.67(15) 2_666 2_666 ?
Cu6 Cu13 Cu15 104.68(14) 2_666 . ?
Cu6 Cu13 H0AA 131(4) 2_666 . ?
Cu7 Cu13 HA 42.3(3) 2_666 . ?
Cu7 Cu13 Cu15 84.35(14) 2_666 . ?
Cu7 Cu13 H0AA 110(4) 2_666 . ?
Cu8 Cu13 HA 126.3(4) . . ?
Cu8 Cu13 Cu7 105.70(15) . 2_666 ?
Cu8 Cu13 Cu15 166.93(16) . . ?
Cu8 Cu13 H0AA 46(4) . . ?
Cu10 Cu13 HA 104.9(4) 2_666 . ?
Cu10 Cu13 Cu7 62.93(13) 2_666 2_666 ?
Cu10 Cu13 Cu8 61.71(13) 2_666 . ?
Cu10 Cu13 Cu15 118.13(16) 2_666 . ?
Cu10 Cu13 H0AA 47(4) 2_666 . ?
Cu15 Cu13 HA 66.8(4) . . ?
Cu15 Cu13 H0AA 123(4) . . ?
S11 Cu13 HA 106.2(4) . . ?
S11 Cu13 Cu6 127.3(2) . 2_666 ?
S11 Cu13 Cu7 130.9(2) . 2_666 ?
S11 Cu13 Cu8 122.0(2) . . ?
S11 Cu13 Cu10 130.1(2) . 2_666 ?
S11 Cu13 Cu15 46.79(19) . . ?
S11 Cu13 H0AA 97(4) . . ?
Cu4 Cu14 H 89.1(4) 2_666 . ?
Cu4 Cu14 Cu5 66.42(14) 2_666 2_666 ?
Cu4 Cu14 Cu10 161.14(16) 2_666 . ?
Cu4 Cu14 Cu11 102.89(13) 2_666 . ?
Cu5 Cu14 H 93.0(4) 2_666 . ?
Cu5 Cu14 Cu10 100.74(14) 2_666 . ?
Cu5 Cu14 Cu11 165.95(17) 2_666 . ?
Cu6 Cu14 H 36.9(4) 2_666 . ?
Cu6 Cu14 Cu4 102.05(14) 2_666 2_666 ?
Cu6 Cu14 Cu5 129.84(17) 2_666 2_666 ?
Cu6 Cu14 Cu8 57.08(11) 2_666 2_666 ?
Cu6 Cu14 Cu10 96.80(13) 2_666 . ?
Cu6 Cu14 Cu11 59.61(11) 2_666 . ?
Cu8 Cu14 H 48.2(4) 2_666 . ?
Cu8 Cu14 Cu4 133.55(17) 2_666 2_666 ?
Cu8 Cu14 Cu5 94.51(14) 2_666 2_666 ?
Cu8 Cu14 Cu10 58.22(12) 2_666 . ?
Cu8 Cu14 Cu11 99.54(13) 2_666 . ?
Cu10 Cu14 H 105.8(4) . . ?
Cu10 Cu14 Cu11 87.15(12) . . ?
Cu11 Cu14 H 96.1(4) . . ?
S8 Cu14 H 125.5(5) . . ?
S8 Cu14 Cu4 109.5(2) . 2_666 ?
S8 Cu14 Cu5 54.40(18) . 2_666 ?
S8 Cu14 Cu6 144.1(2) . 2_666 ?
S8 Cu14 Cu8 88.2(2) . 2_666 ?
S8 Cu14 Cu10 52.44(18) . . ?
S8 Cu14 Cu11 126.1(2) . . ?
S8 Cu14 S9 119.3(3) . . ?
S9 Cu14 H 113.4(4) . . ?
S9 Cu14 Cu4 55.35(17) . 2_666 ?
S9 Cu14 Cu5 113.8(2) . 2_666 ?
S9 Cu14 Cu6 92.57(17) . 2_666 ?
S9 Cu14 Cu8 148.35(19) . 2_666 ?
S9 Cu14 Cu10 124.9(2) . . ?
S9 Cu14 Cu11 52.53(15) . . ?
S2 Cu15 Cu13 96.7(2) 2_666 . ?
S11 Cu15 Cu13 47.81(17) . . ?
S11 Cu15 S2 100.0(3) . 2_666 ?
S12 Cu15 Cu13 127.0(3) . . ?
S12 Cu15 S2 115.3(3) . 2_666 ?
S12 Cu15 S11 144.4(3) . . ?
Cu7 Cu16 Cu1 61.9(3) 2_666 2_666 ?
S4 Cu16 Cu1 46.3(5) 2_666 2_666 ?
S4 Cu16 Cu7 99.8(3) 2_666 2_666 ?
S4 Cu16 S7 122.0(3) 2_666 2_666 ?
S4 Cu16 S12 119.1(4) 2_666 . ?
S7 Cu16 Cu1 110.0(3) 2_666 2_666 ?
S7 Cu16 Cu7 53.93(18) 2_666 2_666 ?
S12 Cu16 Cu1 123.8(3) . 2_666 ?
S12 Cu16 Cu7 128.3(3) . 2_666 ?
S12 Cu16 S7 116.5(3) . 2_666 ?
Cu2 Cl1 Cu5 94.7(6) . . ?
Cu1 S1 Cu2 130.9(6) . . ?
Cu1 S1 Cu3 81.6(5) . . ?
Cu2 S1 Cu3 91.1(4) . . ?
C1 S1 Cu1 116.6(15) . . ?
C1 S1 Cu2 110.7(14) . . ?
C1 S1 Cu3 114.2(16) . . ?
Cu1A S1 Cu3 69.5(8) . . ?
Cu1A S1 C1 134.6(18) . . ?
Cu1A S1 Cu2A 93.9(11) . . ?
Cu2A S1 Cu3 72.0(5) . . ?
Cu2A S1 C1 131.1(16) . . ?
Cu3 S2 Cu15 94.8(3) . 2_666 ?
Cu4 S2 Cu3 81.6(3) . . ?
Cu4 S2 Cu15 139.0(3) . 2_666 ?
C9 S2 Cu3 108.0(12) . . ?
C9 S2 Cu4 108.5(12) . . ?
C9 S2 Cu15 111.3(11) . 2_666 ?
Cu4 S3 Cu5 83.8(3) . . ?
C17 S3 Cu4 110.2(10) . . ?
C17 S3 Cu5 107.3(13) . . ?
Cu1 S4 Cu16 81.4(5) . 2_666 ?
Cu16 S4 Cu1A 78.7(5) 2_666 . ?
C25 S4 Cu1 115.2(16) . . ?
C25 S4 Cu16 102.6(14) . 2_666 ?
C25 S4 Cu1A 114.7(16) . . ?
Cu8 S5 Cu2 84.4(3) . . ?
Cu12 S5 Cu2 141.6(4) . . ?
Cu12 S5 Cu8 91.6(2) . . ?
C81 S5 Cu2 101.5(12) . . ?
C81 S5 Cu8 106.3(11) . . ?
C81 S5 Cu12 116.2(12) . . ?
C81 S5 Cu2A 123.8(12) . . ?
Cu2A S5 Cu8 71.2(3) . . ?
Cu2A S5 Cu12 120.0(5) . . ?
Cu7 S6 Cu1 73.4(3) . . ?
Cu7 S6 Cu11 74.1(2) . . ?
Cu7 S6 Cu12 139.0(3) . . ?
Cu11 S6 Cu1 135.3(4) . . ?
Cu11 S6 Cu12 71.4(2) . . ?
Cu12 S6 Cu1 119.0(3) . . ?
C41 S6 Cu1 97.7(9) . . ?
C41 S6 Cu7 109.3(8) . . ?
C41 S6 Cu11 121.6(8) . . ?
C41 S6 Cu12 107.3(8) . . ?
C41 S6 Cu1A 115.8(11) . . ?
Cu1A S6 Cu7 72.1(5) . . ?
Cu1A S6 Cu11 120.0(7) . . ?
Cu1A S6 Cu12 107.4(7) . . ?
Cu7 S7 Cu16 70.8(2) . 2_666 ?
Cu10 S7 Cu7 72.6(2) . . ?
Cu10 S7 Cu16 137.4(3) . 2_666 ?
C49 S7 Cu7 115.1(10) . . ?
C49 S7 Cu10 105.4(9) . . ?
C49 S7 Cu16 109.3(9) . 2_666 ?
Cu10 S8 Cu5 134.5(3) . 2_666 ?
Cu10 S8 Cu14 74.8(2) . . ?
Cu14 S8 Cu5 73.4(2) . 2_666 ?
C57 S8 Cu5 101.3(8) . 2_666 ?
C57 S8 Cu10 120.4(8) . . ?
C57 S8 Cu14 111.8(7) . . ?
Cu9 S9 Cu4 112.8(3) . 2_666 ?
Cu9 S9 Cu14 136.4(3) . . ?
Cu11 S9 Cu4 134.0(3) . 2_666 ?
Cu11 S9 Cu9 75.89(19) . . ?
Cu11 S9 Cu14 73.8(2) . . ?
Cu14 S9 Cu4 70.41(18) . 2_666 ?
C65 S9 Cu4 114.4(7) . 2_666 ?
C65 S9 Cu9 103.6(7) . . ?
C65 S9 Cu11 106.1(7) . . ?
C65 S9 Cu14 114.5(7) . . ?
Cu12 S10 Cu9 76.4(2) . . ?
C73 S10 Cu9 107.2(10) . . ?
C73 S10 Cu12 108.4(10) . . ?
Cu9 S11 Cu13 87.5(2) . . ?
Cu9 S11 Cu15 130.9(3) . . ?
Cu15 S11 Cu13 85.4(2) . . ?
C89 S11 Cu9 111.7(9) . . ?
C89 S11 Cu13 105.3(9) . . ?
C89 S11 Cu15 117.0(9) . . ?
Cu15 S12 Cu16 87.1(3) . . ?
C97 S12 Cu15 117.0(10) . . ?
C97 S12 Cu16 100.5(12) . . ?
S1 C1 H1A 109.7 . . ?
S1 C1 H1B 109.8 . . ?
H1A C1 H1B 108.2 . . ?
C2 C1 S1 110(3) . . ?
C2 C1 H1A 109.7 . . ?
C2 C1 H1B 109.8 . . ?
C1 C2 H2A 110.0 . . ?
C1 C2 H2B 110.1 . . ?
H2A C2 H2B 108.4 . . ?
C3 C2 C1 108(4) . . ?
C3 C2 H2A 110.1 . . ?
C3 C2 H2B 110.1 . . ?
C7 C8 H8 120.0 . . ?
C7 C8 C3 120.0 . . ?
C3 C8 H8 120.0 . . ?
C8 C7 H7 120.0 . . ?
C8 C7 C6 120.0 . . ?
C6 C7 H7 120.0 . . ?
C7 C6 H6 120.0 . . ?
C5 C6 C7 120.0 . . ?
C5 C6 H6 120.0 . . ?
C6 C5 H5 120.0 . . ?
C6 C5 C4 120.0 . . ?
C4 C5 H5 120.0 . . ?
C5 C4 H4 120.0 . . ?
C3 C4 C5 120.0 . . ?
C3 C4 H4 120.0 . . ?
C8 C3 C2 120(3) . . ?
C4 C3 C2 118(3) . . ?
C4 C3 C8 120.0 . . ?
S2 C9 H9A 109.7 . . ?
S2 C9 H9B 109.7 . . ?
H9A C9 H9B 108.2 . . ?
C10 C9 S2 110(3) . . ?
C10 C9 H9A 109.8 . . ?
C10 C9 H9B 109.6 . . ?
C9 C10 H10A 111.7 . . ?
C9 C10 H10B 112.0 . . ?
C9 C10 C11 100(3) . . ?
H10A C10 H10B 109.6 . . ?
C11 C10 H10A 111.8 . . ?
C11 C10 H10B 111.7 . . ?
C12 C11 C10 117(2) . . ?
C12 C11 C16 120.0 . . ?
C16 C11 C10 120(2) . . ?
C11 C12 H12 120.0 . . ?
C13 C12 C11 120.0 . . ?
C13 C12 H12 120.0 . . ?
C12 C13 H13 120.0 . . ?
C12 C13 C14 120.0 . . ?
C14 C13 H13 120.0 . . ?
C13 C14 H14 120.0 . . ?
C15 C14 C13 120.0 . . ?
C15 C14 H14 120.0 . . ?
C14 C15 H15 120.0 . . ?
C14 C15 C16 120.0 . . ?
C16 C15 H15 120.0 . . ?
C11 C16 H16 120.0 . . ?
C15 C16 C11 120.0 . . ?
C15 C16 H16 120.0 . . ?
S3 C17 H17A 108.4 . . ?
S3 C17 H17B 108.4 . . ?
H17A C17 H17B 107.4 . . ?
C18 C17 S3 116(3) . . ?
C18 C17 H17A 108.6 . . ?
C18 C17 H17B 108.2 . . ?
C17 C18 H18A 108.7 . . ?
C17 C18 H18B 109.0 . . ?
C17 C18 C19 114(3) . . ?
H18A C18 H18B 107.7 . . ?
C19 C18 H18A 108.8 . . ?
C19 C18 H18B 108.9 . . ?
C21 C20 H20 120.0 . . ?
C21 C20 C19 120.0 . . ?
C19 C20 H20 120.0 . . ?
C20 C21 H21 120.0 . . ?
C22 C21 C20 120.0 . . ?
C22 C21 H21 120.0 . . ?
C21 C22 H22 120.0 . . ?
C21 C22 C23 120.0 . . ?
C23 C22 H22 120.0 . . ?
C22 C23 H23 120.0 . . ?
C24 C23 C22 120.0 . . ?
C24 C23 H23 120.0 . . ?
C23 C24 H24 120.0 . . ?
C23 C24 C19 120.0 . . ?
C19 C24 H24 120.0 . . ?
C20 C19 C18 123(3) . . ?
C24 C19 C18 117(3) . . ?
C24 C19 C20 120.0 . . ?
S4 C25 H25A 108.7 . . ?
S4 C25 H25B 108.9 . . ?
H25A C25 H25B 107.6 . . ?
C26 C25 S4 114(3) . . ?
C26 C25 H25A 108.6 . . ?
C26 C25 H25B 108.9 . . ?
C25 C26 H26A 109.9 . . ?
C25 C26 H26B 109.6 . . ?
C25 C26 C27 110(3) . . ?
H26A C26 H26B 108.2 . . ?
C27 C26 H26A 109.7 . . ?
C27 C26 H26B 109.8 . . ?
C32 C27 C26 111(3) . . ?
C32 C27 C28 120.0 . . ?
C28 C27 C26 129(3) . . ?
C27 C32 H32 120.0 . . ?
C31 C32 C27 120.0 . . ?
C31 C32 H32 120.0 . . ?
C32 C31 H31 120.0 . . ?
C30 C31 C32 120.0 . . ?
C30 C31 H31 120.0 . . ?
C31 C30 H30 120.0 . . ?
C29 C30 C31 120.0 . . ?
C29 C30 H30 120.0 . . ?
C30 C29 H29 120.0 . . ?
C30 C29 C28 120.0 . . ?
C28 C29 H29 120.0 . . ?
C27 C28 H28 120.0 . . ?
C29 C28 C27 120.0 . . ?
C29 C28 H28 120.0 . . ?
S6 C41 H41A 109.4 . . ?
S6 C41 H41B 109.4 . . ?
H41A C41 H41B 108.0 . . ?
C42 C41 S6 111.2(18) . . ?
C42 C41 H41A 109.4 . . ?
C42 C41 H41B 109.4 . . ?
C41 C42 H42A 108.6 . . ?
C41 C42 H42B 108.6 . . ?
C41 C42 C43 115(2) . . ?
H42A C42 H42B 107.6 . . ?
C43 C42 H42A 108.6 . . ?
C43 C42 H42B 108.6 . . ?
C44 C43 C42 117(3) . . ?
C48 C43 C42 128(3) . . ?
C48 C43 C44 115(3) . . ?
C43 C44 H44 119.0 . . ?
C45 C44 C43 122(3) . . ?
C45 C44 H44 119.0 . . ?
C44 C45 H45 120.2 . . ?
C44 C45 C46 120(3) . . ?
C46 C45 H45 120.2 . . ?
C45 C46 H46 119.2 . . ?
C47 C46 C45 122(4) . . ?
C47 C46 H46 119.2 . . ?
C46 C47 H47 120.0 . . ?
C46 C47 C48 120(3) . . ?
C48 C47 H47 120.0 . . ?
C43 C48 C47 122(3) . . ?
C43 C48 H48 119.1 . . ?
C47 C48 H48 119.1 . . ?
S7 C49 H49A 108.4 . . ?
S7 C49 H49B 108.4 . . ?
H49A C49 H49B 107.4 . . ?
C50 C49 S7 116(2) . . ?
C50 C49 H49A 108.4 . . ?
C50 C49 H49B 108.4 . . ?
C49 C50 H50A 108.3 . . ?
C49 C50 H50B 108.3 . . ?
H50A C50 H50B 107.4 . . ?
C51 C50 C49 116(3) . . ?
C51 C50 H50A 108.3 . . ?
C51 C50 H50B 108.3 . . ?
C52 C51 C50 118(3) . . ?
C52 C51 C55 121(4) . . ?
C55 C51 C50 121(4) . . ?
C51 C52 H52 120.5 . . ?
C51 C52 C53 119(3) . . ?
C53 C52 H52 120.5 . . ?
C52 C53 H53 122.6 . . ?
C54 C53 C52 115(4) . . ?
C54 C53 H53 122.6 . . ?
C53 C54 H54 117.0 . . ?
C56 C54 C53 126(5) . . ?
C56 C54 H54 117.0 . . ?
C51 C55 H55 120.9 . . ?
C51 C55 C56 118(4) . . ?
C56 C55 H55 120.9 . . ?
C54 C56 C55 119(4) . . ?
C54 C56 H56 120.4 . . ?
C55 C56 H56 120.4 . . ?
S8 C57 H57A 110.0 . . ?
S8 C57 H57B 110.0 . . ?
H57A C57 H57B 108.3 . . ?
C58 C57 S8 108.6(16) . . ?
C58 C57 H57A 110.0 . . ?
C58 C57 H57B 110.0 . . ?
C57 C58 H58A 109.1 . . ?
C57 C58 H58B 109.1 . . ?
H58A C58 H58B 107.8 . . ?
C59 C58 C57 113(2) . . ?
C59 C58 H58A 109.1 . . ?
C59 C58 H58B 109.1 . . ?
C60 C59 C58 122(3) . . ?
C64 C59 C58 121(3) . . ?
C64 C59 C60 117(3) . . ?
C59 C60 H60 119.9 . . ?
C59 C60 C61 120(3) . . ?
C61 C60 H60 119.9 . . ?
C60 C61 H61 120.8 . . ?
C62 C61 C60 118(3) . . ?
C62 C61 H61 120.9 . . ?
C61 C62 H62 116.0 . . ?
C61 C62 C63 128(4) . . ?
C63 C62 H62 116.1 . . ?
C62 C63 H63 122.7 . . ?
C62 C63 C64 115(3) . . ?
C64 C63 H63 122.7 . . ?
C59 C64 C63 122(3) . . ?
C59 C64 H64 119.1 . . ?
C63 C64 H64 119.2 . . ?
S9 C65 H65A 110.0 . . ?
S9 C65 H65B 110.0 . . ?
H65A C65 H65B 108.4 . . ?
C66 C65 S9 108.3(16) . . ?
C66 C65 H65A 110.0 . . ?
C66 C65 H65B 110.0 . . ?
C65 C66 H66A 110.2 . . ?
C65 C66 H66B 110.2 . . ?
H66A C66 H66B 108.5 . . ?
C67 C66 C65 108(2) . . ?
C67 C66 H66A 110.1 . . ?
C67 C66 H66B 110.2 . . ?
C68 C67 C66 119(2) . . ?
C68 C67 C72 116(3) . . ?
C72 C67 C66 124(2) . . ?
C67 C68 H68 118.5 . . ?
C69 C68 C67 123(3) . . ?
C69 C68 H68 118.5 . . ?
C68 C69 H69 121.1 . . ?
C68 C69 C70 118(3) . . ?
C70 C69 H69 121.1 . . ?
C69 C70 H70 119.3 . . ?
C71 C70 C69 121(3) . . ?
C71 C70 H70 119.3 . . ?
C70 C71 H71 122.4 . . ?
C72 C71 C70 115(3) . . ?
C72 C71 H71 122.4 . . ?
C67 C72 H72 117.1 . . ?
C71 C72 C67 126(3) . . ?
C71 C72 H72 117.0 . . ?
S10 C73 H73A 108.9 . . ?
S10 C73 H73B 108.9 . . ?
H73A C73 H73B 107.7 . . ?
C74 C73 S10 113(2) . . ?
C74 C73 H73A 108.9 . . ?
C74 C73 H73B 108.9 . . ?
C73 C74 H74A 109.3 . . ?
C73 C74 H74B 109.4 . . ?
C73 C74 C75 111(3) . . ?
H74A C74 H74B 108.0 . . ?
C75 C74 H74A 109.4 . . ?
C75 C74 H74B 109.4 . . ?
C75 C80 H80 120.0 . . ?
C75 C80 C79 120.0 . . ?
C79 C80 H80 120.0 . . ?
C80 C75 C74 120(2) . . ?
C76 C75 C74 120(2) . . ?
C76 C75 C80 120.0 . . ?
C75 C76 H76 120.0 . . ?
C75 C76 C77 120.0 . . ?
C77 C76 H76 120.0 . . ?
C76 C77 H77 120.0 . . ?
C78 C77 C76 120.0 . . ?
C78 C77 H77 120.0 . . ?
C77 C78 H78 120.0 . . ?
C79 C78 C77 120.0 . . ?
C79 C78 H78 120.0 . . ?
C80 C79 H79 120.0 . . ?
C78 C79 C80 120.0 . . ?
C78 C79 H79 120.0 . . ?
S5 C81 H81A 111.7 . . ?
S5 C81 H81B 111.7 . . ?
H81A C81 H81B 109.5 . . ?
C82 C81 S5 100(2) . . ?
C82 C81 H81A 111.7 . . ?
C82 C81 H81B 111.7 . . ?
C81 C82 H82A 109.2 . . ?
C81 C82 H82B 109.2 . . ?
H82A C82 H82B 107.9 . . ?
C83 C82 C81 112(3) . . ?
C83 C82 H82A 109.2 . . ?
C83 C82 H82B 109.3 . . ?
C88 C83 C82 119.9(6) . . ?
C88 C83 C84 120.0 . . ?
C84 C83 C82 120.0(6) . . ?
C83 C88 H88 120.0 . . ?
C83 C88 C87 120.0 . . ?
C87 C88 H88 120.0 . . ?
C88 C87 H87 120.0 . . ?
C88 C87 C86 120.0 . . ?
C86 C87 H87 120.0 . . ?
C87 C86 H86 120.0 . . ?
C85 C86 C87 120.0 . . ?
C85 C86 H86 120.0 . . ?
C86 C85 H85 120.0 . . ?
C86 C85 C84 120.0 . . ?
C84 C85 H85 120.0 . . ?
C83 C84 H84 120.0 . . ?
C85 C84 C83 120.0 . . ?
C85 C84 H84 120.0 . . ?
S11 C89 H89A 108.0 . . ?
S11 C89 H89B 108.0 . . ?
H89A C89 H89B 107.2 . . ?
C90 C89 S11 117(2) . . ?
C90 C89 H89A 108.0 . . ?
C90 C89 H89B 108.0 . . ?
C89 C90 H90A 109.0 . . ?
C89 C90 H90B 109.0 . . ?
C89 C90 C91 113(3) . . ?
H90A C90 H90B 107.8 . . ?
C91 C90 H90A 108.9 . . ?
C91 C90 H90B 108.9 . . ?
C92 C91 C90 119(2) . . ?
C92 C91 C96 120.0 . . ?
C96 C91 C90 121(2) . . ?
C91 C92 H92 120.0 . . ?
C93 C92 C91 120.0 . . ?
C93 C92 H92 120.0 . . ?
C92 C93 H93 120.0 . . ?
C92 C93 C94 120.0 . . ?
C94 C93 H93 120.0 . . ?
C93 C94 H94 120.0 . . ?
C95 C94 C93 120.0 . . ?
C95 C94 H94 120.0 . . ?
C94 C95 H95 120.0 . . ?
C94 C95 C96 120.0 . . ?
C96 C95 H95 120.0 . . ?
C91 C96 H96 120.0 . . ?
C95 C96 C91 120.0 . . ?
C95 C96 H96 120.0 . . ?
S12 C97 H97A 110.8 . . ?
S12 C97 H97B 110.8 . . ?
H97A C97 H97B 108.9 . . ?
C98 C97 S12 105(2) . . ?
C98 C97 H97A 110.8 . . ?
C98 C97 H97B 110.8 . . ?
C97 C98 H98A 108.7 . . ?
C97 C98 H98B 108.8 . . ?
C97 C98 C99 114(3) . . ?
H98A C98 H98B 107.7 . . ?
C99 C98 H98A 108.7 . . ?
C99 C98 H98B 108.8 . . ?
C104 C99 C98 120(3) . . ?
C104 C99 C100 120.0 . . ?
C100 C99 C98 120(3) . . ?
C99 C104 H104 120.0 . . ?
C99 C104 C103 120.0 . . ?
C103 C104 H104 120.0 . . ?
C104 C103 H103 120.0 . . ?
C102 C103 C104 120.0 . . ?
C102 C103 H103 120.0 . . ?
C103 C102 H102 120.0 . . ?
C103 C102 C101 120.0 . . ?
C101 C102 H102 120.0 . . ?
C102 C101 H101 120.0 . . ?
C100 C101 C102 120.0 . . ?
C100 C101 H101 120.0 . . ?
C99 C100 H100 120.0 . . ?
C101 C100 C99 120.0 . . ?
C101 C100 H100 120.0 . . ?
C105 P1 C118 111.7(12) . . ?
C111 P1 C105 112.1(13) . . ?
C111 P1 C118 101.6(14) . . ?
C123 P1 C105 108.6(13) . . ?
C123 P1 C111 113.2(13) . . ?
C123 P1 C118 109.5(12) . . ?
C105 C106 H106 120.0 . . ?
C105 C106 C110 120.0 . . ?
C110 C106 H106 120.0 . . ?
C106 C105 P1 121.0(13) . . ?
C107 C105 P1 118.8(13) . . ?
C107 C105 C106 120.0 . . ?
C105 C107 H107 120.0 . . ?
C108 C107 C105 120.0 . . ?
C108 C107 H107 120.0 . . ?
C107 C108 H108 120.0 . . ?
C107 C108 C109 120.0 . . ?
C109 C108 H108 120.0 . . ?
C108 C109 H109 120.0 . . ?
C108 C109 C110 120.0 . . ?
C110 C109 H109 120.0 . . ?
C106 C110 H110 120.0 . . ?
C109 C110 C106 120.0 . . ?
C109 C110 H110 120.0 . . ?
C112 C111 P1 119.8(17) . . ?
C112 C111 C116 120.0 . . ?
C116 C111 P1 118.8(18) . . ?
C111 C112 H112 120.0 . . ?
C111 C112 C113 120.0 . . ?
C113 C112 H112 120.0 . . ?
C112 C113 H113 120.0 . . ?
C114 C113 C112 120.0 . . ?
C114 C113 H113 120.0 . . ?
C113 C114 H114 120.0 . . ?
C115 C114 C113 120.0 . . ?
C115 C114 H114 120.0 . . ?
C114 C115 H115 120.0 . . ?
C116 C115 C114 120.0 . . ?
C116 C115 H115 120.0 . . ?
C111 C116 H116 120.0 . . ?
C115 C116 C111 120.0 . . ?
C115 C116 H116 120.0 . . ?
C118 C117 H117 120.0 . . ?
C118 C117 C119 120.0 . . ?
C119 C117 H117 120.0 . . ?
C117 C118 P1 121.3(15) . . ?
C122 C118 P1 118.5(15) . . ?
C122 C118 C117 120.0 . . ?
C118 C122 H122 120.0 . . ?
C118 C122 C121 120.0 . . ?
C121 C122 H122 120.0 . . ?
C122 C121 H121 120.0 . . ?
C120 C121 C122 120.0 . . ?
C120 C121 H121 120.0 . . ?
C121 C120 H120 120.0 . . ?
C119 C120 C121 120.0 . . ?
C119 C120 H120 120.0 . . ?
C117 C119 H119 120.0 . . ?
C120 C119 C117 120.0 . . ?
C120 C119 H119 120.0 . . ?
C123 C128 H128 120.0 . . ?
C123 C128 C127 120.0 . . ?
C127 C128 H128 120.0 . . ?
C128 C123 P1 120.6(14) . . ?
C128 C123 C124 120.0 . . ?
C124 C123 P1 119.4(14) . . ?
C123 C124 H124 120.0 . . ?
C123 C124 C125 120.0 . . ?
C125 C124 H124 120.0 . . ?
C124 C125 H125 120.0 . . ?
C126 C125 C124 120.0 . . ?
C126 C125 H125 120.0 . . ?
C125 C126 H126 120.0 . . ?
C127 C126 C125 120.0 . . ?
C127 C126 H126 120.0 . . ?
C128 C127 H127 120.0 . . ?
C126 C127 C128 120.0 . . ?
C126 C127 H127 120.0 . . ?
Cu3 Cu1A Cu7 76.3(6) . . ?
Cu3 Cu1A S4 124.1(9) . . ?
Cu3 Cu1A Cu2A 59.7(7) . . ?
Cu7 Cu1A S4 87.1(8) . . ?
S1 Cu1A Cu3 67.5(9) . . ?
S1 Cu1A Cu7 143.7(13) . . ?
S1 Cu1A S4 113.4(11) . . ?
S1 Cu1A S6 145.0(15) . . ?
S1 Cu1A Cu2A 43.6(8) . . ?
S6 Cu1A Cu3 116.4(9) . . ?
S6 Cu1A Cu7 54.3(4) . . ?
S6 Cu1A S4 93.3(9) . . ?
S6 Cu1A Cu2A 105.6(10) . . ?
Cu2A Cu1A Cu7 115.5(10) . . ?
Cu2A Cu1A S4 156.2(8) . . ?
Cu3 Cu2A Cu8 89.0(4) . . ?
Cu3 Cu2A Cu1A 56.5(5) . . ?
S1 Cu2A Cu3 64.8(5) . . ?
S1 Cu2A Cu8 142.3(8) . . ?
S1 Cu2A S5 123.6(7) . . ?
S1 Cu2A Cu1A 42.4(6) . . ?
S5 Cu2A Cu3 132.7(6) . . ?
S5 Cu2A Cu8 55.7(3) . . ?
S5 Cu2A Cu1A 96.8(6) . . ?
Cu1A Cu2A Cu8 100.9(6) . . ?

loop_
_geom_bond_atom_site_label_1
_geom_bond_atom_site_label_2
_geom_bond_distance
_geom_bond_site_symmetry_2
_geom_bond_publ_flag
Cu1 Cu3 2.945(15) . ?
Cu1 Cu7 2.816(10) . ?
Cu1 Cu16 2.776(11) 2_666 ?
Cu1 S1 2.148(15) . ?
Cu1 S4 2.03(2) . ?
Cu1 S6 2.411(11) . ?
Cu2 Cu5 2.974(8) . ?
Cu2 Cl1 1.843(17) . ?
Cu2 S1 2.233(14) . ?
Cu2 S5 2.296(9) . ?
Cu3 Cu4 2.920(6) . ?
Cu3 Cu6 2.560(5) . ?
Cu3 S1 2.351(11) . ?
Cu3 S2 2.241(8) . ?
Cu3 Cu1A 2.39(2) . ?
Cu3 Cu2A 2.471(13) . ?
Cu4 Cu5 2.982(5) . ?
Cu4 Cu14 2.696(5) 2_666 ?
Cu4 S2 2.227(8) . ?
Cu4 S3 2.213(7) . ?
Cu4 S9 2.354(6) 2_666 ?
Cu5 Cu14 2.747(4) 2_666 ?
Cu5 Cl1 2.187(12) . ?
Cu5 S3 2.253(8) . ?
Cu5 S8 2.332(7) 2_666 ?
Cu6 Cu6 2.535(7) 2_666 ?
Cu6 Cu7 2.602(5) . ?
Cu6 Cu8 2.540(4) . ?
Cu6 Cu11 2.690(5) 2_666 ?
Cu6 Cu11 2.686(4) . ?
Cu6 Cu13 2.558(4) 2_666 ?
Cu6 Cu14 2.638(4) 2_666 ?
Cu7 Cu10 2.716(4) . ?
Cu7 Cu11 2.783(4) . ?
Cu7 Cu13 2.640(5) 2_666 ?
Cu7 Cu16 2.692(5) 2_666 ?
Cu7 S6 2.296(6) . ?
Cu7 S7 2.305(7) . ?
Cu7 Cu1A 2.690(18) . ?
Cu8 Cu10 2.640(5) 2_666 ?
Cu8 Cu13 2.586(5) . ?
Cu8 Cu14 2.677(4) 2_666 ?
Cu8 S5 2.291(7) . ?
Cu8 Cu2A 2.625(10) . ?
Cu8 H0AA 1.87(11) . ?
Cu9 Cu11 2.835(4) . ?
Cu9 Cu12 2.758(5) . ?
Cu9 S9 2.321(6) . ?
Cu9 S10 2.241(8) . ?
Cu9 S11 2.214(7) . ?
Cu10 Cu8 2.640(5) 2_666 ?
Cu10 Cu13 2.560(5) 2_666 ?
Cu10 Cu14 2.747(4) . ?
Cu10 S7 2.280(7) . ?
Cu10 S8 2.257(7) . ?
Cu10 HC 2.03(3) . ?
Cu11 Cu6 2.690(5) 2_666 ?
Cu11 Cu12 2.742(4) . ?
Cu11 Cu14 2.770(4) . ?
Cu11 S6 2.325(7) . ?
Cu11 S9 2.289(6) . ?
Cu12 S5 2.216(7) . ?
Cu12 S6 2.373(7) . ?
Cu12 S10 2.220(8) . ?
Cu13 HA 1.773(8) . ?
Cu13 Cu6 2.558(4) 2_666 ?
Cu13 Cu7 2.640(5) 2_666 ?
Cu13 Cu10 2.560(5) 2_666 ?
Cu13 Cu15 3.047(5) . ?
Cu13 S11 2.265(6) . ?
Cu13 H0AA 1.601(10) . ?
Cu14 H 1.649(10) . ?
Cu14 Cu4 2.696(5) 2_666 ?
Cu14 Cu5 2.747(4) 2_666 ?
Cu14 Cu6 2.638(4) 2_666 ?
Cu14 Cu8 2.677(4) 2_666 ?
Cu14 S8 2.267(6) . ?
Cu14 S9 2.322(6) . ?
Cu15 S2 2.309(7) 2_666 ?
Cu15 S11 2.228(7) . ?
Cu15 S12 2.198(10) . ?
Cu16 Cu1 2.776(11) 2_666 ?
Cu16 Cu7 2.693(5) 2_666 ?
Cu16 S4 2.223(10) 2_666 ?
Cu16 S7 2.344(7) 2_666 ?
Cu16 S12 2.267(9) . ?
S1 C1 1.85(4) . ?
S1 Cu1A 1.74(2) . ?
S1 Cu2A 1.777(16) . ?
S2 Cu15 2.309(7) 2_666 ?
S2 C9 1.80(3) . ?
S3 C17 1.82(3) . ?
S4 Cu16 2.223(10) 2_666 ?
S4 C25 1.83(4) . ?
S4 Cu1A 2.78(3) . ?
S5 C81 1.83(3) . ?
S5 Cu2A 2.216(12) . ?
S6 C41 1.84(2) . ?
S6 Cu1A 2.275(19) . ?
S7 Cu16 2.344(7) 2_666 ?
S7 C49 1.80(3) . ?
S8 Cu5 2.332(7) 2_666 ?
S8 C57 1.84(2) . ?
S9 Cu4 2.354(6) 2_666 ?
S9 C65 1.90(2) . ?
S10 C73 1.83(3) . ?
S11 C89 1.83(2) . ?
S12 C97 1.85(4) . ?
C1 H1A 0.9900 . ?
C1 H1B 0.9900 . ?
C1 C2 1.56(6) . ?
C2 H2A 0.9900 . ?
C2 H2B 0.9900 . ?
C2 C3 1.58(5) . ?
C8 H8 0.9500 . ?
C8 C7 1.3900 . ?
C8 C3 1.3900 . ?
C7 H7 0.9500 . ?
C7 C6 1.3900 . ?
C6 H6 0.9500 . ?
C6 C5 1.3900 . ?
C5 H5 0.9500 . ?
C5 C4 1.3900 . ?
C4 H4 0.9500 . ?
C4 C3 1.3900 . ?
C9 H9A 0.9900 . ?
C9 H9B 0.9900 . ?
C9 C10 1.468(6) . ?
C10 H10A 0.9900 . ?
C10 H10B 0.9900 . ?
C10 C11 1.67(5) . ?
C11 C12 1.3900 . ?
C11 C16 1.3900 . ?
C12 H12 0.9500 . ?
C12 C13 1.3900 . ?
C13 H13 0.9500 . ?
C13 C14 1.3900 . ?
C14 H14 0.9500 . ?
C14 C15 1.3900 . ?
C15 H15 0.9500 . ?
C15 C16 1.3900 . ?
C16 H16 0.9500 . ?
C17 H17A 0.9900 . ?
C17 H17B 0.9900 . ?
C17 C18 1.44(4) . ?
C18 H18A 0.9900 . ?
C18 H18B 0.9900 . ?
C18 C19 1.50(4) . ?
C20 H20 0.9500 . ?
C20 C21 1.3900 . ?
C20 C19 1.3900 . ?
C21 H21 0.9500 . ?
C21 C22 1.3900 . ?
C22 H22 0.9500 . ?
C22 C23 1.3900 . ?
C23 H23 0.9500 . ?
C23 C24 1.3900 . ?
C24 H24 0.9500 . ?
C24 C19 1.3900 . ?
C25 H25A 0.9900 . ?
C25 H25B 0.9900 . ?
C25 C26 1.53(5) . ?
C26 H26A 0.9900 . ?
C26 H26B 0.9900 . ?
C26 C27 1.55(4) . ?
C27 C32 1.3900 . ?
C27 C28 1.3900 . ?
C32 H32 0.9500 . ?
C32 C31 1.3900 . ?
C31 H31 0.9500 . ?
C31 C30 1.3900 . ?
C30 H30 0.9500 . ?
C30 C29 1.3900 . ?
C29 H29 0.9500 . ?
C29 C28 1.3900 . ?
C28 H28 0.9500 . ?
C41 H41A 0.9900 . ?
C41 H41B 0.9900 . ?
C41 C42 1.47(3) . ?
C42 H42A 0.9900 . ?
C42 H42B 0.9900 . ?
C42 C43 1.49(4) . ?
C43 C44 1.43(4) . ?
C43 C48 1.36(4) . ?
C44 H44 0.9500 . ?
C44 C45 1.34(4) . ?
C45 H45 0.9500 . ?
C45 C46 1.35(5) . ?
C46 H46 0.9500 . ?
C46 C47 1.30(5) . ?
C47 H47 0.9500 . ?
C47 C48 1.40(4) . ?
C48 H48 0.9500 . ?
C49 H49A 0.9900 . ?
C49 H49B 0.9900 . ?
C49 C50 1.50(4) . ?
C50 H50A 0.9900 . ?
C50 H50B 0.9900 . ?
C50 C51 1.48(5) . ?
C51 C52 1.41(6) . ?
C51 C55 1.43(5) . ?
C52 H52 0.9500 . ?
C52 C53 1.54(5) . ?
C53 H53 0.9500 . ?
C53 C54 1.38(6) . ?
C54 H54 0.9500 . ?
C54 C56 1.36(6) . ?
C55 H55 0.9500 . ?
C55 C56 1.45(6) . ?
C56 H56 0.9500 . ?
C57 H57A 0.9900 . ?
C57 H57B 0.9900 . ?
C57 C58 1.53(3) . ?
C58 H58A 0.9900 . ?
C58 H58B 0.9900 . ?
C58 C59 1.48(4) . ?
C59 C60 1.41(4) . ?
C59 C64 1.40(4) . ?
C60 H60 0.9500 . ?
C60 C61 1.41(4) . ?
C61 H61 0.9500 . ?
C61 C62 1.31(5) . ?
C62 H62 0.9500 . ?
C62 C63 1.34(4) . ?
C63 H63 0.9500 . ?
C63 C64 1.45(4) . ?
C64 H64 0.9500 . ?
C65 H65A 0.9900 . ?
C65 H65B 0.9900 . ?
C65 C66 1.52(3) . ?
C66 H66A 0.9900 . ?
C66 H66B 0.9900 . ?
C66 C67 1.51(4) . ?
C67 C68 1.37(4) . ?
C67 C72 1.40(4) . ?
C68 H68 0.9500 . ?
C68 C69 1.33(4) . ?
C69 H69 0.9500 . ?
C69 C70 1.44(4) . ?
C70 H70 0.9500 . ?
C70 C71 1.40(4) . ?
C71 H71 0.9500 . ?
C71 C72 1.33(4) . ?
C72 H72 0.9500 . ?
C73 H73A 0.9900 . ?
C73 H73B 0.9900 . ?
C73 C74 1.49(4) . ?
C74 H74A 0.9900 . ?
C74 H74B 0.9900 . ?
C74 C75 1.54(3) . ?
C80 H80 0.9500 . ?
C80 C75 1.3900 . ?
C80 C79 1.3900 . ?
C75 C76 1.3900 . ?
C76 H76 0.9500 . ?
C76 C77 1.3900 . ?
C77 H77 0.9500 . ?
C77 C78 1.3900 . ?
C78 H78 0.9500 . ?
C78 C79 1.3900 . ?
C79 H79 0.9500 . ?
C81 H81A 0.9900 . ?
C81 H81B 0.9900 . ?
C81 C82 1.68(5) . ?
C82 H82A 0.9900 . ?
C82 H82B 0.9900 . ?
C82 C83 1.550(7) . ?
C83 C88 1.3900 . ?
C83 C84 1.3900 . ?
C88 H88 0.9500 . ?
C88 C87 1.3900 . ?
C87 H87 0.9500 . ?
C87 C86 1.3900 . ?
C86 H86 0.9500 . ?
C86 C85 1.3900 . ?
C85 H85 0.9500 . ?
C85 C84 1.3900 . ?
C84 H84 0.9500 . ?
C89 H89A 0.9900 . ?
C89 H89B 0.9900 . ?
C89 C90 1.46(4) . ?
C90 H90A 0.9900 . ?
C90 H90B 0.9900 . ?
C90 C91 1.50(3) . ?
C91 C92 1.3900 . ?
C91 C96 1.3900 . ?
C92 H92 0.9500 . ?
C92 C93 1.3900 . ?
C93 H93 0.9500 . ?
C93 C94 1.3900 . ?
C94 H94 0.9500 . ?
C94 C95 1.3900 . ?
C95 H95 0.9500 . ?
C95 C96 1.3900 . ?
C96 H96 0.9500 . ?
C97 H97A 0.9900 . ?
C97 H97B 0.9900 . ?
C97 C98 1.47(5) . ?
C98 H98A 0.9900 . ?
C98 H98B 0.9900 . ?
C98 C99 1.49(4) . ?
C99 C104 1.3900 . ?
C99 C100 1.3900 . ?
C104 H104 0.9500 . ?
C104 C103 1.3900 . ?
C103 H103 0.9500 . ?
C103 C102 1.3900 . ?
C102 H102 0.9500 . ?
C102 C101 1.3900 . ?
C101 H101 0.9500 . ?
C101 C100 1.3900 . ?
C100 H100 0.9500 . ?
P1 C105 1.83(2) . ?
P1 C111 1.82(2) . ?
P1 C118 1.83(2) . ?
P1 C123 1.79(2) . ?
C106 H106 0.9500 . ?
C106 C105 1.3900 . ?
C106 C110 1.3900 . ?
C105 C107 1.3900 . ?
C107 H107 0.9500 . ?
C107 C108 1.3900 . ?
C108 H108 0.9500 . ?
C108 C109 1.3900 . ?
C109 H109 0.9500 . ?
C109 C110 1.3900 . ?
C110 H110 0.9500 . ?
C111 C112 1.3900 . ?
C111 C116 1.3900 . ?
C112 H112 0.9500 . ?
C112 C113 1.3900 . ?
C113 H113 0.9500 . ?
C113 C114 1.3900 . ?
C114 H114 0.9500 . ?
C114 C115 1.3900 . ?
C115 H115 0.9500 . ?
C115 C116 1.3900 . ?
C116 H116 0.9500 . ?
C117 H117 0.9500 . ?
C117 C118 1.3900 . ?
C117 C119 1.3900 . ?
C118 C122 1.3900 . ?
C122 H122 0.9500 . ?
C122 C121 1.3900 . ?
C121 H121 0.9500 . ?
C121 C120 1.3900 . ?
C120 H120 0.9500 . ?
C120 C119 1.3900 . ?
C119 H119 0.9500 . ?
C128 H128 0.9500 . ?
C128 C123 1.3900 . ?
C128 C127 1.3900 . ?
C123 C124 1.3900 . ?
C124 H124 0.9500 . ?
C124 C125 1.3900 . ?
C125 H125 0.9500 . ?
C125 C126 1.3900 . ?
C126 H126 0.9500 . ?
C126 C127 1.3900 . ?
C127 H127 0.9500 . ?
Cu1A Cu2A 2.57(3) . ?

loop_
_geom_torsion_atom_site_label_1
_geom_torsion_atom_site_label_2
_geom_torsion_atom_site_label_3
_geom_torsion_atom_site_label_4
_geom_torsion
_geom_torsion_site_symmetry_1
_geom_torsion_site_symmetry_2
_geom_torsion_site_symmetry_3
_geom_torsion_site_symmetry_4
_geom_torsion_publ_flag
Cu1 S1 C1 C2 104(3) . . . . ?
Cu1 S1 Cu1A Cu3 127(3) . . . . ?
Cu1 S1 Cu1A Cu7 128(4) . . . . ?
Cu1 S1 Cu1A S4 8.2(17) . . . . ?
Cu1 S1 Cu1A S6 -129(4) . . . . ?
Cu1 S1 Cu1A Cu2A -164(2) . . . . ?
Cu1 S1 Cu2A Cu3 72.7(5) . . . . ?
Cu1 S1 Cu2A Cu8 22.4(13) . . . . ?
Cu1 S1 Cu2A S5 -53.3(10) . . . . ?
Cu1 S1 Cu2A Cu1A 5.7(8) . . . . ?
Cu1 S4 C25 C26 -73(4) . . . . ?
Cu1 S6 C41 C42 -80.1(19) . . . . ?
Cu2 S1 C1 C2 -63(3) . . . . ?
Cu2 S1 Cu1A Cu3 -81.5(7) . . . . ?
Cu2 S1 Cu1A Cu7 -80(2) . . . . ?
Cu2 S1 Cu1A S4 159.7(6) . . . . ?
Cu2 S1 Cu1A S6 23(3) . . . . ?
Cu2 S1 Cu1A Cu2A -12.3(5) . . . . ?
Cu2 S1 Cu2A Cu3 -141.8(10) . . . . ?
Cu2 S1 Cu2A Cu8 168.0(17) . . . . ?
Cu2 S1 Cu2A S5 92.3(11) . . . . ?
Cu2 S1 Cu2A Cu1A 151.2(11) . . . . ?
Cu2 S5 C81 C82 83(2) . . . . ?
Cu3 S1 C1 C2 -164(3) . . . . ?
Cu3 S1 Cu1A Cu7 1.1(19) . . . . ?
Cu3 S1 Cu1A S4 -118.8(9) . . . . ?
Cu3 S1 Cu1A S6 104(2) . . . . ?
Cu3 S1 Cu1A Cu2A 69.2(6) . . . . ?
Cu3 S1 Cu2A Cu8 -50.2(10) . . . . ?
Cu3 S1 Cu2A S5 -126.0(8) . . . . ?
Cu3 S1 Cu2A Cu1A -67.0(8) . . . . ?
Cu3 S2 C9 C10 -173(2) . . . . ?
Cu4 S2 C9 C10 100(3) . . . . ?
Cu4 S3 C17 C18 -168(3) . . . . ?
Cu4 S9 C65 C66 35.8(16) 2_666 . . . ?
Cu5 S3 C17 C18 102(3) . . . . ?
Cu5 S8 C57 C58 -81.5(17) 2_666 . . . ?
Cu7 S6 C41 C42 -155.1(17) . . . . ?
Cu7 S7 C49 C50 112(2) . . . . ?
Cu8 S5 C81 C82 170.1(19) . . . . ?
Cu9 S9 C65 C66 -87.4(14) . . . . ?
Cu9 S10 C73 C74 -66(2) . . . . ?
Cu9 S11 C89 C90 -161(2) . . . . ?
Cu10 S7 C49 C50 -170(2) . . . . ?
Cu10 S8 C57 C58 117.4(16) . . . . ?
Cu11 S6 C41 C42 122.1(17) . . . . ?
Cu11 S9 C65 C66 -166.3(13) . . . . ?
Cu12 S5 C81 C82 -90(2) . . . . ?
Cu12 S6 C41 C42 44(2) . . . . ?
Cu12 S10 C73 C74 -147(2) . . . . ?
Cu13 S11 C89 C90 -68(2) . . . . ?
Cu14 S8 C57 C58 -158.0(15) . . . . ?
Cu14 S9 C65 C66 114.4(14) . . . . ?
Cu15 S2 C9 C10 -70(3) 2_666 . . . ?
Cu15 S11 C89 C90 25(3) . . . . ?
Cu15 S12 C97 C98 -175(2) . . . . ?
Cu16 S4 C25 C26 -159(3) 2_666 . . . ?
Cu16 S7 C49 C50 35(2) 2_666 . . . ?
Cu16 S12 C97 C98 -83(3) . . . . ?
S1 Cu2 Cl1 Cu5 -86.9(7) . . . . ?
S1 C1 C2 C3 171(3) . . . . ?
S2 C9 C10 C11 169(2) . . . . ?
S3 C17 C18 C19 -173(3) . . . . ?
S4 C25 C26 C27 180(3) . . . . ?
S5 Cu2 Cl1 Cu5 102.3(7) . . . . ?
S5 C81 C82 C83 -172.0(16) . . . . ?
S6 C41 C42 C43 173(2) . . . . ?
S7 C49 C50 C51 170(3) . . . . ?
S8 C57 C58 C59 173(2) . . . . ?
S9 C65 C66 C67 174.3(15) . . . . ?
S10 C73 C74 C75 -174(2) . . . . ?
S11 C89 C90 C91 -172(2) . . . . ?
S12 C97 C98 C99 -169(3) . . . . ?
C1 S1 Cu1A Cu3 104(2) . . . . ?
C1 S1 Cu1A Cu7 105(3) . . . . ?
C1 S1 Cu1A S4 -14(3) . . . . ?
C1 S1 Cu1A S6 -151(3) . . . . ?
C1 S1 Cu1A Cu2A 173(3) . . . . ?
C1 S1 Cu2A Cu3 -107(2) . . . . ?
C1 S1 Cu2A Cu8 -157(2) . . . . ?
C1 S1 Cu2A S5 127(2) . . . . ?
C1 S1 Cu2A Cu1A -174(2) . . . . ?
C1 C2 C3 C8 129(3) . . . . ?
C1 C2 C3 C4 -66(4) . . . . ?
C8 C7 C6 C5 0.0 . . . . ?
C7 C8 C3 C2 165(4) . . . . ?
C7 C8 C3 C4 0.0 . . . . ?
C7 C6 C5 C4 0.0 . . . . ?
C6 C5 C4 C3 0.0 . . . . ?
C5 C4 C3 C2 -165(4) . . . . ?
C5 C4 C3 C8 0.0 . . . . ?
C3 C8 C7 C6 0.0 . . . . ?
C9 C10 C11 C12 85(3) . . . . ?
C9 C10 C11 C16 -117(3) . . . . ?
C10 C11 C12 C13 158(3) . . . . ?
C10 C11 C16 C15 -157(3) . . . . ?
C11 C12 C13 C14 0.0 . . . . ?
C12 C11 C16 C15 0.0 . . . . ?
C12 C13 C14 C15 0.0 . . . . ?
C13 C14 C15 C16 0.0 . . . . ?
C14 C15 C16 C11 0.0 . . . . ?
C16 C11 C12 C13 0.0 . . . . ?
C17 C18 C19 C20 104(4) . . . . ?
C17 C18 C19 C24 -72(4) . . . . ?
C20 C21 C22 C23 0.0 . . . . ?
C21 C20 C19 C18 -176(3) . . . . ?
C21 C20 C19 C24 0.0 . . . . ?
C21 C22 C23 C24 0.0 . . . . ?
C22 C23 C24 C19 0.0 . . . . ?
C23 C24 C19 C18 176(3) . . . . ?
C23 C24 C19 C20 0.0 . . . . ?
C19 C20 C21 C22 0.0 . . . . ?
C25 C26 C27 C32 107(4) . . . . ?
C25 C26 C27 C28 -76(4) . . . . ?
C26 C27 C32 C31 178(3) . . . . ?
C26 C27 C28 C29 -178(3) . . . . ?
C27 C32 C31 C30 0.0 . . . . ?
C32 C27 C28 C29 0.0 . . . . ?
C32 C31 C30 C29 0.0 . . . . ?
C31 C30 C29 C28 0.0 . . . . ?
C30 C29 C28 C27 0.0 . . . . ?
C28 C27 C32 C31 0.0 . . . . ?
C41 C42 C43 C44 92(3) . . . . ?
C41 C42 C43 C48 -83(4) . . . . ?
C42 C43 C44 C45 -178(3) . . . . ?
C42 C43 C48 C47 175(3) . . . . ?
C43 C44 C45 C46 3(5) . . . . ?
C44 C43 C48 C47 0(4) . . . . ?
C44 C45 C46 C47 0(6) . . . . ?
C45 C46 C47 C48 -3(5) . . . . ?
C46 C47 C48 C43 3(5) . . . . ?
C48 C43 C44 C45 -3(4) . . . . ?
C49 C50 C51 C52 72(4) . . . . ?
C49 C50 C51 C55 -99(4) . . . . ?
C50 C51 C52 C53 -179(3) . . . . ?
C50 C51 C55 C56 -177(3) . . . . ?
C51 C52 C53 C54 5(5) . . . . ?
C51 C55 C56 C54 -15(6) . . . . ?
C52 C51 C55 C56 14(5) . . . . ?
C52 C53 C54 C56 -7(6) . . . . ?
C53 C54 C56 C55 12(7) . . . . ?
C55 C51 C52 C53 -9(5) . . . . ?
C57 C58 C59 C60 -91(3) . . . . ?
C57 C58 C59 C64 85(3) . . . . ?
C58 C59 C60 C61 -178(2) . . . . ?
C58 C59 C64 C63 178(2) . . . . ?
C59 C60 C61 C62 -3(4) . . . . ?
C60 C59 C64 C63 -5(4) . . . . ?
C60 C61 C62 C63 1(5) . . . . ?
C61 C62 C63 C64 0(5) . . . . ?
C62 C63 C64 C59 3(4) . . . . ?
C64 C59 C60 C61 5(3) . . . . ?
C65 C66 C67 C68 -104(3) . . . . ?
C65 C66 C67 C72 76(3) . . . . ?
C66 C67 C68 C69 -178(3) . . . . ?
C66 C67 C72 C71 179(3) . . . . ?
C67 C68 C69 C70 1(5) . . . . ?
C68 C67 C72 C71 -1(5) . . . . ?
C68 C69 C70 C71 -6(6) . . . . ?
C69 C70 C71 C72 7(5) . . . . ?
C70 C71 C72 C67 -3(5) . . . . ?
C72 C67 C68 C69 3(5) . . . . ?
C73 C74 C75 C80 -74(3) . . . . ?
C73 C74 C75 C76 103(3) . . . . ?
C74 C75 C76 C77 -178(3) . . . . ?
C80 C75 C76 C77 0.0 . . . . ?
C75 C80 C79 C78 0.0 . . . . ?
C75 C76 C77 C78 0.0 . . . . ?
C76 C77 C78 C79 0.0 . . . . ?
C77 C78 C79 C80 0.0 . . . . ?
C79 C80 C75 C74 178(3) . . . . ?
C79 C80 C75 C76 0.0 . . . . ?
C81 C82 C83 C88 100(4) . . . . ?
C81 C82 C83 C84 -77(4) . . . . ?
C82 C83 C88 C87 -176(4) . . . . ?
C82 C83 C84 C85 176(4) . . . . ?
C83 C88 C87 C86 0.0 . . . . ?
C88 C83 C84 C85 0.0 . . . . ?
C88 C87 C86 C85 0.0 . . . . ?
C87 C86 C85 C84 0.0 . . . . ?
C86 C85 C84 C83 0.0 . . . . ?
C84 C83 C88 C87 0.0 . . . . ?
C89 C90 C91 C92 122(3) . . . . ?
C89 C90 C91 C96 -59(3) . . . . ?
C90 C91 C92 C93 179(3) . . . . ?
C90 C91 C96 C95 -179(3) . . . . ?
C91 C92 C93 C94 0.0 . . . . ?
C92 C91 C96 C95 0.0 . . . . ?
C92 C93 C94 C95 0.0 . . . . ?
C93 C94 C95 C96 0.0 . . . . ?
C94 C95 C96 C91 0.0 . . . . ?
C96 C91 C92 C93 0.0 . . . . ?
C97 C98 C99 C104 -91(4) . . . . ?
C97 C98 C99 C100 94(4) . . . . ?
C98 C99 C104 C103 -175(3) . . . . ?
C98 C99 C100 C101 175(3) . . . . ?
C99 C104 C103 C102 0.0 . . . . ?
C104 C99 C100 C101 0.0 . . . . ?
C104 C103 C102 C101 0.0 . . . . ?
C103 C102 C101 C100 0.0 . . . . ?
C102 C101 C100 C99 0.0 . . . . ?
C100 C99 C104 C103 0.0 . . . . ?
P1 C105 C107 C108 175.8(19) . . . . ?
P1 C111 C112 C113 166(2) . . . . ?
P1 C111 C116 C115 -167(2) . . . . ?
P1 C118 C122 C121 -175(2) . . . . ?
P1 C123 C124 C125 -178.9(17) . . . . ?
C106 C105 C107 C108 0.0 . . . . ?
C105 P1 C111 C112 164.1(17) . . . . ?
C105 P1 C111 C116 -29(2) . . . . ?
C105 P1 C118 C117 -68.3(19) . . . . ?
C105 P1 C118 C122 106.2(17) . . . . ?
C105 P1 C123 C128 -22.3(16) . . . . ?
C105 P1 C123 C124 156.6(12) . . . . ?
C105 C106 C110 C109 0.0 . . . . ?
C105 C107 C108 C109 0.0 . . . . ?
C107 C108 C109 C110 0.0 . . . . ?
C108 C109 C110 C106 0.0 . . . . ?
C110 C106 C105 P1 -175.7(19) . . . . ?
C110 C106 C105 C107 0.0 . . . . ?
C111 P1 C105 C106 -121.4(17) . . . . ?
C111 P1 C105 C107 62.9(19) . . . . ?
C111 P1 C118 C117 51(2) . . . . ?
C111 P1 C118 C122 -134.1(17) . . . . ?
C111 P1 C123 C128 -147.5(15) . . . . ?
C111 P1 C123 C124 31.4(19) . . . . ?
C111 C112 C113 C114 0.0 . . . . ?
C112 C111 C116 C115 0.0 . . . . ?
C112 C113 C114 C115 0.0 . . . . ?
C113 C114 C115 C116 0.0 . . . . ?
C114 C115 C116 C111 0.0 . . . . ?
C116 C111 C112 C113 0.0 . . . . ?
C117 C118 C122 C121 0.0 . . . . ?
C118 P1 C105 C106 -8.1(19) . . . . ?
C118 P1 C105 C107 176.2(14) . . . . ?
C118 P1 C111 C112 45(2) . . . . ?
C118 P1 C111 C116 -148.7(18) . . . . ?
C118 P1 C123 C128 100.0(16) . . . . ?
C118 P1 C123 C124 -81.2(15) . . . . ?
C118 C117 C119 C120 0.0 . . . . ?
C118 C122 C121 C120 0.0 . . . . ?
C122 C121 C120 C119 0.0 . . . . ?
C121 C120 C119 C117 0.0 . . . . ?
C119 C117 C118 P1 174(2) . . . . ?
C119 C117 C118 C122 0.0 . . . . ?
C128 C123 C124 C125 0.0 . . . . ?
C123 P1 C105 C106 112.8(16) . . . . ?
C123 P1 C105 C107 -62.9(16) . . . . ?
C123 P1 C111 C112 -73(2) . . . . ?
C123 P1 C111 C116 94(2) . . . . ?
C123 P1 C118 C117 171.3(16) . . . . ?
C123 P1 C118 C122 -14.2(19) . . . . ?
C123 C128 C127 C126 0.0 . . . . ?
C123 C124 C125 C126 0.0 . . . . ?
C124 C125 C126 C127 0.0 . . . . ?
C125 C126 C127 C128 0.0 . . . . ?
C127 C128 C123 P1 178.8(17) . . . . ?
C127 C128 C123 C124 0.0 . . . . ?
Cu1A S1 C1 C2 112(3) . . . . ?
Cu1A S1 Cu2A Cu3 67.0(8) . . . . ?
Cu1A S1 Cu2A Cu8 16.8(14) . . . . ?
Cu1A S1 Cu2A S5 -59.0(11) . . . . ?
Cu1A S4 C25 C26 -76(4) . . . . ?
Cu1A S6 C41 C42 -76(2) . . . . ?
Cu2A S1 C1 C2 -77(4) . . . . ?
Cu2A S1 Cu1A Cu3 -69.2(6) . . . . ?
Cu2A S1 Cu1A Cu7 -68(2) . . . . ?
Cu2A S1 Cu1A S4 172.0(8) . . . . ?
Cu2A S1 Cu1A S6 35(2) . . . . ?
Cu2A S5 C81 C82 92(2) . . . . ?
